data_4135295
loop_
_publ_author_name
'Lee, Ji Yoon'
'Root, Harrison D.'
'Ali, Rashid'
'An, Won'
'Lynch, Vincent M.'
'B\"ahring, Steffen'
'Kim, In Su'
'Sessler, Jonathan L.'
'Park, Jung Su'

_publ_section_title
;
 Ratiometric Turn-On Fluorophore Displacement Ensembles for Nitroaromatic
 Explosives Detection
;
_journal_name_full 'Journal of the American Chemical Society'
_journal_paper_doi 10.1021/jacs.0c08106
_journal_year 2020
_chemical_formula_moiety 'C60 H44 N4 S16, 2(C38 H38 N2 O4)'
_chemical_formula_sum 'C136 H120 N8 O8 S16'
_chemical_formula_weight 2507.35
_space_group_crystal_system triclinic
_space_group_IT_number 2
_space_group_name_Hall '-P 1'
_space_group_name_H-M_alt 'P -1'
_atom_sites_solution_hydrogens geom
_atom_sites_solution_primary dual
_audit_creation_date 2020-06-17
_audit_creation_method
;
Olex2 1.3
(compiled 2019.09.11 svn.r3662 for OlexSys, GUI svn.r5938)
;
_cell_angle_alpha 77.227(4)
_cell_angle_beta 73.330(5)
_cell_angle_gamma 66.176(5)
_cell_formula_units_Z 2
_cell_length_a 17.7127(9)
_cell_length_b 20.8300(11)
_cell_length_c 23.3893(12)
_cell_measurement_reflns_used 7690
_cell_measurement_temperature 223
_cell_measurement_theta_max 21.9590
_cell_measurement_theta_min 1.9980
_cell_volume 7507.8(7)
_computing_cell_refinement 'SAINT V8.34A, Bruker AXS, Inc. 2013'
_computing_data_collection 'SAINT V8.34A, Bruker AXS, Inc. 2013'
_computing_data_reduction 'SAINT V8.34A, Bruker AXS, Inc. 2013'
_computing_molecular_graphics 'Olex2 1.3 (Dolomanov et al., 2009)'
_computing_publication_material 'Olex2 1.3 (Dolomanov et al., 2009)'
_computing_structure_refinement 'ShelXL 2018/3 (Sheldrick, 2015)'
_computing_structure_solution 'ShelXT n/a (Sheldrick, 2015)'
_diffrn_ambient_temperature 223
_diffrn_detector 'Photon 100'
_diffrn_measured_fraction_theta_full 0.997
_diffrn_measured_fraction_theta_max 0.997
_diffrn_measurement_details
;
List of Runs (angles in degrees, time in seconds):

  # Type    Start    End  Width  t~exp~   \w     \q     \k     \f   Frames
--------------------------------------------------------------------------
  1  \f   -350.17   9.83   1.20  100.00   7.14  -1.42 -30.17    --   300
  2  \w    -32.23  21.77   1.20  100.00    --   -1.42  83.74 -29.95   45
  3  \w    -82.00  23.60   1.20  100.00    --  -50.51  83.08-162.77   88
  4  \w    -32.23  21.77   1.20  100.00    --   -1.42  83.74  60.05   45
  5  \w    -79.76  13.84   1.20  100.00    --   -1.42 -59.68 110.24   78
;
_diffrn_measurement_device 'Bruker Photon 100'
_diffrn_measurement_device_type 'Bruker Kappa Stage'
_diffrn_measurement_method '\w and \f scans'
_diffrn_orient_matrix_type 'CrysAlisPro convention (1999,Acta A55,543-557)'
_diffrn_orient_matrix_UB_11 -0.0005084000
_diffrn_orient_matrix_UB_12 0.0342638000
_diffrn_orient_matrix_UB_13 -0.0131086000
_diffrn_orient_matrix_UB_21 0.0448449000
_diffrn_orient_matrix_UB_22 -0.0129464000
_diffrn_orient_matrix_UB_23 -0.0059969000
_diffrn_orient_matrix_UB_31 0.0019231000
_diffrn_orient_matrix_UB_32 -0.0080146000
_diffrn_orient_matrix_UB_33 -0.0284426000
_diffrn_radiation_monochromator graphite
_diffrn_radiation_probe x-ray
_diffrn_radiation_type 'Mo K\a'
_diffrn_radiation_wavelength 0.71073
_diffrn_reflns_av_R_equivalents 0.0663
_diffrn_reflns_av_unetI/netI 0.1169
_diffrn_reflns_Laue_measured_fraction_full 0.997
_diffrn_reflns_Laue_measured_fraction_max 0.997
_diffrn_reflns_limit_h_max 21
_diffrn_reflns_limit_h_min -21
_diffrn_reflns_limit_k_max 25
_diffrn_reflns_limit_k_min -25
_diffrn_reflns_limit_l_max 28
_diffrn_reflns_limit_l_min -28
_diffrn_reflns_number 54557
_diffrn_reflns_point_group_measured_fraction_full 0.997
_diffrn_reflns_point_group_measured_fraction_max 0.997
_diffrn_reflns_theta_full 25.344
_diffrn_reflns_theta_max 25.344
_diffrn_reflns_theta_min 1.992
_diffrn_source 'micro-focus sealed X-ray tube'
_diffrn_source_type 'Enhance (Mo) X-ray Source'
_exptl_absorpt_coefficient_mu 0.282
_exptl_absorpt_correction_T_max 1.00
_exptl_absorpt_correction_T_min 0.838
_exptl_absorpt_correction_type multi-scan
_exptl_absorpt_process_details 'SADABS, G. M. Sheldrick, 2008'
_exptl_crystal_colour red
_exptl_crystal_colour_primary red
_exptl_crystal_density_diffrn 1.109
_exptl_crystal_description needle
_exptl_crystal_F_000 2624
_exptl_crystal_size_max 0.3
_exptl_crystal_size_mid 0.12
_exptl_crystal_size_min 0.04
_refine_diff_density_max 0.602
_refine_diff_density_min -0.341
_refine_diff_density_rms 0.055
_refine_ls_extinction_method none
_refine_ls_goodness_of_fit_ref 0.907
_refine_ls_hydrogen_treatment constr
_refine_ls_matrix_type full
_refine_ls_number_parameters 1655
_refine_ls_number_reflns 27406
_refine_ls_number_restraints 3035
_refine_ls_restrained_S_all 0.921
_refine_ls_R_factor_all 0.1223
_refine_ls_R_factor_gt 0.0580
_refine_ls_shift/su_max 0.003
_refine_ls_shift/su_mean 0.000
_refine_ls_structure_factor_coef Fsqd
_refine_ls_weighting_details 'w=1/[\s^2^(Fo^2^)+(0.0826P)^2^] where P=(Fo^2^+2Fc^2^)/3'
_refine_ls_weighting_scheme calc
_refine_ls_wR_factor_gt 0.1407
_refine_ls_wR_factor_ref 0.1603
_reflns_Friedel_coverage 0.000
_reflns_number_gt 13597
_reflns_number_total 27406
_reflns_threshold_expression 'I > 2\s(I)'
_cod_data_source_file ja0c08106_si_003.cif
_cod_data_source_block mo_160722pjsno1
_cod_original_cell_volume 7507.8(8)
_cod_database_code 4135295
_shelx_shelxl_version_number 2018/3
_chemical_oxdiff_formula C48H24N8O4S8
_shelx_space_group_comment
;
The symmetry employed for this shelxl refinement is uniquely defined
by the following loop, which should always be used as a source of
symmetry information in preference to the above space-group names.
They are only intended as comments.
;
_shelx_estimated_absorpt_t_max 0.989
_shelx_estimated_absorpt_t_min 0.920
_reflns_odcompleteness_completeness 99.97
_reflns_odcompleteness_iscentric 1
_reflns_odcompleteness_theta 25.30
_olex2_refinement_description
;
1. Fixed Uiso
 At 1.2 times of:
  All C(H) groups, All C(H,H) groups, All N(H) groups
 At 1.5 times of:
  All C(H,H,H) groups
2. Restrained distances
 C123-C124 = C123-C127 = C124-C125 = C125-C126 = C127-C128 = C128-C129
 1.5 with sigma of 0.02
 C124-C127 = C124-C126 = C123-C125 = C123-C128 = C127-C129
 2.4 with sigma of 0.04
 C234-C235
 1.5 with sigma of 0.02
 C235-C236
 1.5 with sigma of 0.02
 C130-C234
 1.5 with sigma of 0.02
 C231-C232
 1.5 with sigma of 0.02
 C232-C233
 1.5 with sigma of 0.02
 C231-C130
 1.5 with sigma of 0.02
 C231-C233
 2.4 with sigma of 0.02
 C234-C236
 2.4 with sigma of 0.02
 C234-C231
 2.4 with sigma of 0.02
 C85-C86 = C86-C87 = C87-C88 = C85-C89 = C89-C90 = C90-C91
 1.5 with sigma of 0.02
 C92-C93 = C92-C96 = C93-C94 = C94-C95 = C96-C97 = C97-C98
 1.5 with sigma of 0.02
 C85-C87 = C85-C90 = C86-C88 = C89-C91 = C86-C89
 2.4 with sigma of 0.02
 C92-C94 = C92-C97 = C93-C96 = C93-C95 = C96-C98
 2.4 with sigma of 0.02
 C96A-C97A = C97A-C98A = C92-C96A
 1.5 with sigma of 0.02
 C92-C97A = C96A-C98A
 2.4 with sigma of 0.02
 C85-C86
 1.5 with sigma of 0.02
 C86-C87
 1.5 with sigma of 0.02
 C87-C88
 1.5 with sigma of 0.02
 C86-C89
 2.4 with sigma of 0.02
 C89-C91
 2.4 with sigma of 0.02
 C90-C85
 2.4 with sigma of 0.02
 C85-C87
 2.4 with sigma of 0.02
 C86-C88
 2.4 with sigma of 0.02
 C85-C89
 1.5 with sigma of 0.02
 C89-C90
 1.5 with sigma of 0.02
 C90-C91
 1.5 with sigma of 0.02
 C85-C89A
 1.5 with sigma of 0.02
 C89A-C90A
 1.5 with sigma of 0.02
 C90A-C91A
 1.5 with sigma of 0.02
 C89A-C91A
 2.4 with sigma of 0.02
 C85-C90A
 2.4 with sigma of 0.02
 C137-C85
 1.5 with sigma of 0.02
 C85-C138
 2.4 with sigma of 0.02
 C137-C139
 2.4 with sigma of 0.02
 C137-C138
 1.5 with sigma of 0.02
 C138-C139
 1.5 with sigma of 0.02
 C123-C124 = C123-C127
 1.5 with sigma of 0.01
 N5-C89 \\sim N5-C86 \\sim N6-C93 \\sim N6-C96
 with sigma of 0.01
3. Uiso/Uaniso restraints and constraints
C234 \\sim C134 \\sim C235 \\sim C135 \\sim C136 \\sim C236 \\sim C131 \\sim
C231 \\sim C132 \\sim C232 \\sim C133 \\sim C233: within 2A with sigma of 0.01
and sigma for terminal atoms of 0.02 within 2A
C96 \\sim C96A \\sim C97 \\sim C97A \\sim C98 \\sim C98A: within 2A with sigma
of 0.01 and sigma for terminal atoms of 0.02 within 2A
C89 \\sim C90 \\sim C91 \\sim C90A \\sim C89A \\sim C91A: within 2A with sigma
of 0.01 and sigma for terminal atoms of 0.02 within 2A
C86 \\sim C137 \\sim C87 \\sim C138 \\sim C139 \\sim C88: within 2A with sigma
of 0.01 and sigma for terminal atoms of 0.02 within 2A
All non-hydrogen atoms restrained to be isotropic: with sigma of 0.01 and sigma
for terminal atoms of 0.02
Uanis(C137) = Uanis(C86)
4. Rigid body (RIGU) restrains
 All non-hydrogen atoms
 with sigma for 1-2 distances of 0.004 and sigma for 1-3 distances of 0.004
5. Others
 Sof(H13H)=Sof(C235)=Sof(H23A)=Sof(H23B)=Sof(C234)=Sof(H23C)=Sof(H23D)=
 Sof(C231)=Sof(H23E)=Sof(H23F)=Sof(C236)=Sof(H23G)=Sof(H23H)=Sof(H23I)=
 Sof(C233)=Sof(H23J)=Sof(H23K)=Sof(H23L)=Sof(C232)=Sof(H23M)=Sof(H23N)=1-FVAR(1)
 Sof(H130)=Sof(C131)=Sof(H13I)=Sof(H13J)=Sof(C132)=Sof(H13K)=Sof(H13L)=
 Sof(C133)=Sof(H13M)=Sof(H13N)=Sof(H13O)=Sof(C134)=Sof(H13P)=Sof(H13Q)=
 Sof(C135)=Sof(H13R)=Sof(H13S)=Sof(C136)=Sof(H13T)=Sof(H13U)=Sof(H13V)=FVAR(1)
 Sof(C91A)=Sof(H91D)=Sof(H91E)=Sof(H91F)=Sof(C90A)=Sof(H90C)=Sof(H90D)=
 Sof(C89A)=Sof(H89C)=Sof(H89D)=Sof(C137)=Sof(H13A)=Sof(H13B)=Sof(C138)=
 Sof(H13C)=Sof(H13D)=Sof(C139)=Sof(H13E)=Sof(H13F)=Sof(H13G)=1-FVAR(2)
 Sof(C86)=Sof(H86A)=Sof(H86B)=Sof(C87)=Sof(H87A)=Sof(H87B)=Sof(C88)=Sof(H88A)=
 Sof(H88B)=Sof(H88C)=Sof(C89)=Sof(H89A)=Sof(H89B)=Sof(C90)=Sof(H90A)=Sof(H90B)=
 Sof(C91)=Sof(H91A)=Sof(H91B)=Sof(H91C)=FVAR(2)
 Fixed Sof: H85(0.5) H85A(0.5) H92(0.5) H92A(0.5) C96(0.5) H96A(0.5) H96B(0.5)
 C97(0.5) H97A(0.5) H97B(0.5) C98(0.5) H98A(0.5) H98B(0.5) H98C(0.5) C97A(0.5)
 H97C(0.5) H97D(0.5) C98A(0.5) H98D(0.5) H98E(0.5) H98F(0.5) C96A(0.5)
 H96C(0.5) H96D(0.5)
6.a Ternary CH refined with riding coordinates:
 C85(H85), C85(H85A), C92(H92), C92(H92A), C123(H123), C130(H130), C130(H13H)
6.b Secondary CH2 refined with riding coordinates:
 C86(H86A,H86B), C87(H87A,H87B), C89(H89A,H89B), C90(H90A,H90B), C93(H93A,
 H93B), C94(H94A,H94B), C96(H96A,H96B), C97(H97A,H97B), C124(H12A,H12B),
 C125(H12C,H12D), C127(H12H,H12I), C128(H12J,H12K), C131(H13I,H13J), C132(H13K,
 H13L), C134(H13P,H13Q), C135(H13R,H13S), C97A(H97C,H97D), C96A(H96C,H96D),
 C235(H23A,H23B), C234(H23C,H23D), C231(H23E,H23F), C232(H23M,H23N), C90A(H90C,
 H90D), C89A(H89C,H89D), C137(H13A,H13B), C138(H13C,H13D)
6.c Me refined with riding coordinates:
 C88(H88A,H88B,H88C), C91(H91A,H91B,H91C), C98(H98A,H98B,H98C), C133(H13M,H13N,
 H13O), C136(H13T,H13U,H13V), C98A(H98D,H98E,H98F), C236(H23G,H23H,H23I),
 C233(H23J,H23K,H23L), C91A(H91D,H91E,H91F), C139(H13E,H13F,H13G)
6.d Aromatic/amide H refined with riding coordinates:
 N1(H1), N2(H2), N3(H3), N4(H4), C24(H24), C25(H25), C26(H26), C27(H27),
 C34(H34), C35(H35), C36(H36), C37(H37), C44(H44), C45(H45), C46(H46), C47(H47),
  C54(H54), C55(H55), C56(H56), C57(H57), C63(H63), C64(H64), C67(H67),
 C68(H68), C73(H73), C74(H74), C77(H77), C78(H78), C101(H101), C102(H102),
 C105(H105), C106(H106), C111(H111), C112(H112), C115(H115), C116(H116)
6.e Idealised Me refined as rotating group:
 C29(H29A,H29B,H29C), C30(H30A,H30B,H30C), C39(H39A,H39B,H39C), C40(H40A,H40B,
 H40C), C49(H49A,H49B,H49C), C50(H50A,H50B,H50C), C59(H59A,H59B,H59C), C60(H60A,
 H60B,H60C), C95(H95A,H95B,H95C), C126(H12E,H12F,H12G), C129(H12L,H12M,H12N)
;
_smtbx_masks_void_probe_radius 1.2
_smtbx_masks_void_truncation_radius 1.2
_olex2_submission_special_instructions 'No special instructions were received'
_oxdiff_exptl_absorpt_empirical_details
;
Empirical correction (ABSPACK) includes:
- Absorption correction using spherical harmonics
- Frame scaling
;
_oxdiff_exptl_absorpt_empirical_full_max 2.053
_oxdiff_exptl_absorpt_empirical_full_min 0.456

loop_
_space_group_symop_operation_xyz
'x, y, z'
'-x, -y, -z'

loop_
_atom_site_label
_atom_site_type_symbol
_atom_site_fract_x
_atom_site_fract_y
_atom_site_fract_z
_atom_site_U_iso_or_equiv
_atom_site_adp_type
_atom_site_occupancy
_atom_site_site_symmetry_order
_atom_site_calc_flag
_atom_site_refinement_flags_posn
_atom_site_refinement_flags_adp
_atom_site_refinement_flags_occupancy
_atom_site_disorder_assembly
_atom_site_disorder_group
S1 S 0.19180(6) 0.93418(5) 0.41177(4) 0.0453(2) Uani 1 1 d . U . . .
S2 S 0.06992(6) 0.86296(5) 0.42194(4) 0.0446(2) Uani 1 1 d . U . . .
S3 S 0.11267(7) 0.96515(6) 0.54854(4) 0.0593(3) Uani 1 1 d . U . . .
S4 S -0.00618(7) 0.89372(6) 0.56032(4) 0.0586(3) Uani 1 1 d . U . . .
S5 S 0.19533(6) 0.71310(5) 0.13850(4) 0.0488(3) Uani 1 1 d . U . . .
S6 S 0.32943(6) 0.57164(5) 0.15872(4) 0.0439(2) Uani 1 1 d . U . . .
S7 S 0.26599(7) 0.71315(6) -0.00378(4) 0.0545(3) Uani 1 1 d . U . . .
S8 S 0.40091(6) 0.57398(5) 0.01391(4) 0.0476(3) Uani 1 1 d . U . . .
S9 S 0.38195(6) 0.54335(5) 0.46331(3) 0.0401(2) Uani 1 1 d . U . . .
S10 S 0.50348(6) 0.61437(5) 0.45270(4) 0.0419(2) Uani 1 1 d . U . . .
S11 S 0.32685(7) 0.54851(5) 0.60535(4) 0.0503(3) Uani 1 1 d . U . . .
S12 S 0.44488(6) 0.61975(6) 0.59717(4) 0.0490(3) Uani 1 1 d . U . . .
S13 S 0.61303(6) 0.74434(5) 0.13241(4) 0.0497(3) Uani 1 1 d . U . . .
S14 S 0.47274(6) 0.88473(5) 0.11586(4) 0.0515(3) Uani 1 1 d . U . . .
S15 S 0.69260(7) 0.76333(6) -0.01186(4) 0.0573(3) Uani 1 1 d . U . . .
S16 S 0.55013(7) 0.90042(6) -0.02333(4) 0.0614(3) Uani 1 1 d . U . . .
N1 N 0.23313(18) 0.84952(15) 0.26579(12) 0.0442(8) Uani 1 1 d . U . . .
H1 H 0.256857 0.838499 0.229397 0.053 Uiso 1 1 calc R U . . .
N2 N 0.24294(18) 0.67696(15) 0.29888(11) 0.0407(7) Uani 1 1 d . U . . .
H2 H 0.237688 0.685022 0.335033 0.049 Uiso 1 1 calc R U . . .
N3 N 0.45448(18) 0.62174(15) 0.29725(11) 0.0406(7) Uani 1 1 d . U . . .
H3 H 0.458136 0.630837 0.258621 0.049 Uiso 1 1 calc R U . . .
N4 N 0.44059(17) 0.79304(15) 0.28200(11) 0.0419(7) Uani 1 1 d . U . . .
H4 H 0.416853 0.788550 0.320024 0.050 Uiso 1 1 calc R U . . .
C1 C 0.2586(2) 0.88655(18) 0.29395(14) 0.0391(8) Uani 1 1 d . U . . .
C2 C 0.2052(2) 0.89171(17) 0.35082(14) 0.0381(8) Uani 1 1 d . U . . .
C3 C 0.1479(2) 0.85774(17) 0.35555(14) 0.0370(8) Uani 1 1 d . U . . .
C4 C 0.1658(2) 0.83196(18) 0.30182(14) 0.0415(9) Uani 1 1 d . U . . .
C5 C 0.1268(2) 0.79261(19) 0.27887(15) 0.0418(9) Uani 1 1 d . U . . .
C6 C 0.1956(2) 0.72381(19) 0.25950(14) 0.0391(8) Uani 1 1 d . U . . .
C7 C 0.2234(2) 0.69178(18) 0.20811(13) 0.0356(8) Uani 1 1 d . U . . .
C8 C 0.2879(2) 0.62489(18) 0.21766(13) 0.0341(8) Uani 1 1 d . U . . .
C9 C 0.2997(2) 0.61576(18) 0.27502(13) 0.0360(8) Uani 1 1 d . U . . .
C10 C 0.3555(2) 0.55732(18) 0.31203(13) 0.0396(8) Uani 1 1 d . U . . .
C11 C 0.4038(2) 0.58687(18) 0.33586(13) 0.0372(8) Uani 1 1 d . U . . .
C12 C 0.4163(2) 0.58308(17) 0.39196(13) 0.0345(8) Uani 1 1 d . U . . .
C13 C 0.4745(2) 0.61665(18) 0.38656(13) 0.0368(8) Uani 1 1 d . U . . .
C14 C 0.4986(2) 0.64051(18) 0.32659(13) 0.0373(8) Uani 1 1 d . U . . .
C15 C 0.5605(2) 0.67549(19) 0.29137(14) 0.0423(9) Uani 1 1 d . U . . .
C16 C 0.5146(2) 0.74299(19) 0.25504(14) 0.0409(9) Uani 1 1 d . U . . .
C17 C 0.5301(2) 0.77008(19) 0.19576(14) 0.0403(9) Uani 1 1 d . U . . .
C18 C 0.4646(2) 0.83691(19) 0.18728(14) 0.0397(8) Uani 1 1 d . U . . .
C19 C 0.4089(2) 0.85035(19) 0.24229(14) 0.0404(9) Uani 1 1 d . U . . .
C20 C 0.3296(2) 0.91245(18) 0.26243(14) 0.0421(9) Uani 1 1 d . U . . .
C21 C 0.1097(2) 0.90593(18) 0.45675(14) 0.0420(9) Uani 1 1 d . U . . .
C22 C 0.0768(2) 0.91838(18) 0.51469(15) 0.0445(9) Uani 1 1 d . U . . .
C23 C 0.0493(3) 0.9543(2) 0.62043(16) 0.0614(12) Uani 1 1 d . U . . .
C24 C 0.0540(3) 0.9789(2) 0.67007(18) 0.0844(15) Uani 1 1 d . U . . .
H24 H 0.091906 1.001582 0.666161 0.101 Uiso 1 1 calc R U . . .
C25 C 0.0019(4) 0.9690(3) 0.7241(2) 0.1017(19) Uani 1 1 d . U . . .
H25 H 0.004729 0.984449 0.758041 0.122 Uiso 1 1 calc R U . . .
C26 C -0.0538(4) 0.9372(3) 0.72997(19) 0.0934(17) Uani 1 1 d . U . . .
H26 H -0.089545 0.931862 0.767675 0.112 Uiso 1 1 calc R U . . .
C27 C -0.0592(3) 0.9123(3) 0.68123(17) 0.0838(15) Uani 1 1 d . U . . .
H27 H -0.097436 0.889829 0.685497 0.101 Uiso 1 1 calc R U . . .
C28 C -0.0057(3) 0.9220(2) 0.62570(16) 0.0623(12) Uani 1 1 d . U . . .
C29 C 0.0880(2) 0.8376(2) 0.22588(16) 0.0562(11) Uani 1 1 d . U . . .
H29A H 0.065331 0.811127 0.210591 0.084 Uiso 1 1 calc R U . . .
H29B H 0.131190 0.849512 0.194303 0.084 Uiso 1 1 calc R U . . .
H29C H 0.042840 0.880606 0.239165 0.084 Uiso 1 1 calc R U . . .
C30 C 0.0576(2) 0.7757(2) 0.32956(17) 0.0601(11) Uani 1 1 d . U . . .
H30A H 0.012020 0.819396 0.340826 0.090 Uiso 1 1 calc R U . . .
H30B H 0.081355 0.749618 0.364108 0.090 Uiso 1 1 calc R U . . .
H30C H 0.035875 0.747378 0.315715 0.090 Uiso 1 1 calc R U . . .
C31 C 0.2837(2) 0.64241(18) 0.10717(14) 0.0393(9) Uani 1 1 d . U . . .
C32 C 0.3134(2) 0.64333(18) 0.04720(14) 0.0398(9) Uani 1 1 d . U . . .
C33 C 0.3491(2) 0.6869(2) -0.06614(15) 0.0479(10) Uani 1 1 d . U . . .
C34 C 0.3526(3) 0.7269(2) -0.12208(16) 0.0602(11) Uani 1 1 d . U . . .
H34 H 0.309548 0.771060 -0.127969 0.072 Uiso 1 1 calc R U . . .
C35 C 0.4199(3) 0.7014(3) -0.16895(17) 0.0668(12) Uani 1 1 d . U . . .
H35 H 0.422746 0.728579 -0.206838 0.080 Uiso 1 1 calc R U . . .
C36 C 0.4827(3) 0.6369(3) -0.16095(17) 0.0665(12) Uani 1 1 d . U . . .
H36 H 0.528139 0.620413 -0.193394 0.080 Uiso 1 1 calc R U . . .
C37 C 0.4800(3) 0.5960(2) -0.10583(16) 0.0585(11) Uani 1 1 d . U . . .
H37 H 0.522805 0.551558 -0.100624 0.070 Uiso 1 1 calc R U . . .
C38 C 0.4126(2) 0.6217(2) -0.05787(14) 0.0447(9) Uani 1 1 d . U . . .
C39 C 0.4188(3) 0.49824(19) 0.27350(15) 0.0520(10) Uani 1 1 d . U . . .
H39A H 0.388143 0.477329 0.259804 0.078 Uiso 1 1 calc R U . . .
H39B H 0.456252 0.462221 0.297434 0.078 Uiso 1 1 calc R U . . .
H39C H 0.451958 0.518022 0.239027 0.078 Uiso 1 1 calc R U . . .
C40 C 0.3004(3) 0.5256(2) 0.36459(15) 0.0526(10) Uani 1 1 d . U . . .
H40A H 0.265002 0.560673 0.391873 0.079 Uiso 1 1 calc R U . . .
H40B H 0.336580 0.484644 0.385918 0.079 Uiso 1 1 calc R U . . .
H40C H 0.264906 0.511479 0.349058 0.079 Uiso 1 1 calc R U . . .
C41 C 0.4254(2) 0.58180(17) 0.49891(13) 0.0349(8) Uani 1 1 d . U . . .
C42 C 0.4013(2) 0.58361(18) 0.55925(13) 0.0391(9) Uani 1 1 d . U . . .
C43 C 0.3084(2) 0.5929(2) 0.66644(14) 0.0462(9) Uani 1 1 d . U . . .
C44 C 0.2440(2) 0.5945(2) 0.71686(15) 0.0534(10) Uani 1 1 d . U . . .
H44 H 0.206382 0.571944 0.719594 0.064 Uiso 1 1 calc R U . . .
C45 C 0.2359(3) 0.6295(2) 0.76303(16) 0.0614(11) Uani 1 1 d . U . . .
H45 H 0.192314 0.630682 0.797506 0.074 Uiso 1 1 calc R U . . .
C46 C 0.2898(3) 0.6627(2) 0.75980(17) 0.0620(12) Uani 1 1 d . U . . .
H46 H 0.282740 0.686526 0.791796 0.074 Uiso 1 1 calc R U . . .
C47 C 0.3546(3) 0.6613(2) 0.70972(15) 0.0539(10) Uani 1 1 d . U . . .
H47 H 0.392235 0.683614 0.707634 0.065 Uiso 1 1 calc R U . . .
C48 C 0.3634(2) 0.62674(19) 0.66268(14) 0.0444(9) Uani 1 1 d . U . . .
C49 C 0.6301(2) 0.6244(2) 0.24909(16) 0.0566(11) Uani 1 1 d . U . . .
H49A H 0.656299 0.579969 0.272308 0.085 Uiso 1 1 calc R U . . .
H49B H 0.672458 0.644668 0.227578 0.085 Uiso 1 1 calc R U . . .
H49C H 0.605682 0.615971 0.220563 0.085 Uiso 1 1 calc R U . . .
C50 C 0.6000(2) 0.6925(2) 0.33401(16) 0.0562(11) Uani 1 1 d . U . . .
H50A H 0.555782 0.724435 0.361175 0.084 Uiso 1 1 calc R U . . .
H50B H 0.639959 0.714593 0.310700 0.084 Uiso 1 1 calc R U . . .
H50C H 0.629216 0.649114 0.357045 0.084 Uiso 1 1 calc R U . . .
C51 C 0.5654(2) 0.81795(19) 0.08330(14) 0.0433(9) Uani 1 1 d . U . . .
C52 C 0.5979(2) 0.82505(19) 0.02389(14) 0.0451(9) Uani 1 1 d . U . . .
C53 C 0.6808(3) 0.8021(2) -0.08516(16) 0.0578(11) Uani 1 1 d . U . . .
C54 C 0.7356(3) 0.7720(2) -0.13628(17) 0.0704(13) Uani 1 1 d . U . . .
H54 H 0.781929 0.729411 -0.133315 0.085 Uiso 1 1 calc R U . . .
C55 C 0.7194(4) 0.8072(3) -0.1918(2) 0.0870(16) Uani 1 1 d . U . . .
H55 H 0.755932 0.787983 -0.226844 0.104 Uiso 1 1 calc R U . . .
C56 C 0.6534(4) 0.8677(3) -0.1969(2) 0.0883(16) Uani 1 1 d . U . . .
H56 H 0.644263 0.889469 -0.235284 0.106 Uiso 1 1 calc R U . . .
C57 C 0.5978(3) 0.8991(2) -0.14637(17) 0.0728(13) Uani 1 1 d . U . . .
H57 H 0.551438 0.941488 -0.150125 0.087 Uiso 1 1 calc R U . . .
C58 C 0.6135(3) 0.8655(2) -0.09034(16) 0.0608(11) Uani 1 1 d . U . . .
C59 C 0.3470(3) 0.9494(2) 0.30478(16) 0.0554(11) Uani 1 1 d . U . . .
H59A H 0.363478 0.916051 0.339255 0.083 Uiso 1 1 calc R U . . .
H59B H 0.296232 0.988923 0.318274 0.083 Uiso 1 1 calc R U . . .
H59C H 0.392337 0.966411 0.283478 0.083 Uiso 1 1 calc R U . . .
C60 C 0.3042(2) 0.96540(19) 0.20800(15) 0.0522(10) Uani 1 1 d . U . . .
H60A H 0.349754 0.982246 0.187007 0.078 Uiso 1 1 calc R U . . .
H60B H 0.253491 1.005032 0.221466 0.078 Uiso 1 1 calc R U . . .
H60C H 0.293244 0.942452 0.181073 0.078 Uiso 1 1 calc R U . . .
O1 O 0.8325(2) 0.34462(17) 0.09148(13) 0.0814(10) Uani 1 1 d . U . . .
O2 O 0.9352(2) 0.43257(18) -0.09730(14) 0.0903(10) Uani 1 1 d . U . . .
O3 O 0.26949(17) 0.86083(15) 0.13128(11) 0.0625(8) Uani 1 1 d . U . . .
O4 O 0.3286(3) 0.91197(19) -0.07288(14) 0.1153(14) Uani 1 1 d . U . . .
N5 N 0.8852(2) 0.3876(2) -0.00365(15) 0.0689(10) Uani 1 1 d D U . . .
N6 N 0.2990(2) 0.88875(17) 0.02927(14) 0.0652(10) Uani 1 1 d D U . . .
C61 C 0.8229(3) 0.3921(3) 0.04944(18) 0.0642(12) Uani 1 1 d . U . . .
C62 C 0.7455(3) 0.4563(2) 0.05288(16) 0.0543(10) Uani 1 1 d . U . . .
C63 C 0.6837(3) 0.4655(2) 0.10555(16) 0.0589(11) Uani 1 1 d . U . . .
H63 H 0.690080 0.430042 0.138497 0.071 Uiso 1 1 calc R U . . .
C64 C 0.6122(3) 0.5270(2) 0.10993(15) 0.0551(10) Uani 1 1 d . U . . .
H64 H 0.571610 0.532618 0.146421 0.066 Uiso 1 1 calc R U . . .
C65 C 0.5988(2) 0.5800(2) 0.06272(14) 0.0439(9) Uani 1 1 d . U . . .
C66 C 0.5257(2) 0.64706(19) 0.06764(14) 0.0407(9) Uani 1 1 d . U . . .
C67 C 0.4697(2) 0.6649(2) 0.12208(15) 0.0499(10) Uani 1 1 d . U . . .
H67 H 0.478360 0.632774 0.156915 0.060 Uiso 1 1 calc R U . . .
C68 C 0.4024(2) 0.7278(2) 0.12674(15) 0.0488(10) Uani 1 1 d . U . . .
H68 H 0.367347 0.738630 0.164693 0.059 Uiso 1 1 calc R U . . .
C69 C 0.3856(2) 0.7753(2) 0.07684(15) 0.0475(9) Uani 1 1 d . U . . .
C70 C 0.3147(3) 0.8434(2) 0.08227(17) 0.0538(10) Uani 1 1 d . U . . .
C71 C 0.3479(3) 0.8725(2) -0.02802(18) 0.0686(12) Uani 1 1 d . U . . .
C72 C 0.4225(3) 0.8067(2) -0.03196(15) 0.0516(10) Uani 1 1 d . U . . .
C73 C 0.4758(3) 0.7913(2) -0.08677(16) 0.0599(11) Uani 1 1 d . U . . .
H73 H 0.463123 0.822435 -0.121487 0.072 Uiso 1 1 calc R U . . .
C74 C 0.5477(3) 0.7309(2) -0.09179(15) 0.0534(10) Uani 1 1 d . U . . .
H74 H 0.583675 0.722223 -0.129843 0.064 Uiso 1 1 calc R U . . .
C75 C 0.5682(2) 0.6827(2) -0.04209(15) 0.0448(9) Uani 1 1 d . U . . .
C76 C 0.6462(3) 0.6199(2) -0.04546(15) 0.0481(9) Uani 1 1 d . U . . .
C77 C 0.7093(3) 0.6064(2) -0.09749(16) 0.0610(11) Uani 1 1 d . U . . .
H77 H 0.701352 0.638124 -0.132650 0.073 Uiso 1 1 calc R U . . .
C78 C 0.7831(3) 0.5482(2) -0.09931(17) 0.0675(12) Uani 1 1 d . U . . .
H78 H 0.825401 0.542128 -0.134959 0.081 Uiso 1 1 calc R U . . .
C79 C 0.7959(3) 0.4993(2) -0.05051(16) 0.0546(10) Uani 1 1 d . U . . .
C80 C 0.8769(3) 0.4383(3) -0.05276(19) 0.0677(12) Uani 1 1 d . U . . .
C81 C 0.7335(2) 0.5084(2) 0.00342(15) 0.0487(10) Uani 1 1 d . U . . .
C82 C 0.6594(2) 0.5697(2) 0.00679(14) 0.0432(9) Uani 1 1 d . U . . .
C83 C 0.5111(2) 0.6957(2) 0.01548(14) 0.0443(9) Uani 1 1 d . U . . .
C84 C 0.4398(2) 0.7596(2) 0.01980(14) 0.0435(9) Uani 1 1 d . U . . .
C85 C 0.9659(3) 0.3233(3) -0.0062(2) 0.0881(15) Uani 1 1 d D U . . .
H85 H 0.952860 0.289553 0.028560 0.106 Uiso 0.5 1 calc R U P A 1
H85A H 0.960515 0.296968 0.034607 0.106 Uiso 0.5 1 calc R U P B 2
C86 C 0.9851(7) 0.2869(5) -0.0614(5) 0.114(3) Uani 0.610(9) 1 d D U P C 1
H86A H 0.932399 0.294168 -0.072055 0.137 Uiso 0.610(9) 1 calc R U P C 1
H86B H 1.019750 0.306416 -0.095692 0.137 Uiso 0.610(9) 1 calc R U P C 1
C87 C 1.0326(9) 0.2086(5) -0.0457(5) 0.130(3) Uani 0.610(9) 1 d D U P C 1
H87A H 1.081963 0.202491 -0.030979 0.156 Uiso 0.610(9) 1 calc R U P C 1
H87B H 0.995736 0.189107 -0.013261 0.156 Uiso 0.610(9) 1 calc R U P C 1
C88 C 1.0609(10) 0.1694(6) -0.0976(5) 0.153(5) Uani 0.610(9) 1 d D U P C 1
H88A H 1.090842 0.119762 -0.085852 0.230 Uiso 0.610(9) 1 calc R U P C 1
H88B H 1.012102 0.174567 -0.111780 0.230 Uiso 0.610(9) 1 calc R U P C 1
H88C H 1.098280 0.187944 -0.129488 0.230 Uiso 0.610(9) 1 calc R U P C 1
C89 C 1.0362(6) 0.3338(7) 0.0026(6) 0.138(3) Uani 0.610(9) 1 d D U P C 1
H89A H 1.053440 0.366109 -0.031119 0.166 Uiso 0.610(9) 1 calc R U P C 1
H89B H 1.083935 0.288526 0.002981 0.166 Uiso 0.610(9) 1 calc R U P C 1
C90 C 1.0158(8) 0.3637(8) 0.0603(5) 0.140(3) Uani 0.610(9) 1 d D U P C 1
H90A H 1.019846 0.326172 0.094226 0.169 Uiso 0.610(9) 1 calc R U P C 1
H90B H 0.958238 0.399163 0.067127 0.169 Uiso 0.610(9) 1 calc R U P C 1
C91 C 1.0805(8) 0.3975(7) 0.0537(7) 0.152(4) Uani 0.610(9) 1 d D U P C 1
H91A H 1.069698 0.417677 0.090137 0.228 Uiso 0.610(9) 1 calc R U P C 1
H91B H 1.137025 0.361803 0.046846 0.228 Uiso 0.610(9) 1 calc R U P C 1
H91C H 1.075727 0.434426 0.019884 0.228 Uiso 0.610(9) 1 calc R U P C 1
C92 C 0.2302(4) 0.9606(3) 0.0349(2) 0.0947(16) Uani 1 1 d D U . . .
H92 H 0.196127 0.961371 0.076727 0.114 Uiso 0.5 1 calc R U P D 1
H92A H 0.208542 0.958767 0.079047 0.114 Uiso 0.5 1 calc R U P E 2
C93 C 0.2732(5) 1.0173(3) 0.0219(3) 0.152(3) Uani 1 1 d D U . . .
H93A H 0.312554 1.002727 0.048573 0.182 Uiso 1 1 calc R U . . .
H93B H 0.306867 1.016084 -0.019440 0.182 Uiso 1 1 calc R U . . .
C94 C 0.2191(5) 1.0874(4) 0.0291(4) 0.160(3) Uani 1 1 d D U . . .
H94A H 0.175367 1.100927 0.006188 0.193 Uiso 1 1 calc R U . . .
H94B H 0.251644 1.118342 0.012309 0.193 Uiso 1 1 calc R U . . .
C95 C 0.1767(6) 1.0988(5) 0.0944(3) 0.199(4) Uani 1 1 d D U . . .
H95A H 0.142444 1.069736 0.110828 0.298 Uiso 1 1 calc R U . . .
H95B H 0.140874 1.148170 0.096735 0.298 Uiso 1 1 calc R U . . .
H95C H 0.219567 1.085741 0.117301 0.298 Uiso 1 1 calc R U . . .
C96 C 0.1739(8) 0.9807(7) -0.0058(7) 0.157(4) Uani 0.5 1 d D U P F 1
H96A H 0.204035 0.992037 -0.046545 0.189 Uiso 0.5 1 calc R U P F 1
H96B H 0.125584 1.023637 0.005782 0.189 Uiso 0.5 1 calc R U P F 1
C97 C 0.1388(10) 0.9204(9) -0.0066(7) 0.169(4) Uani 0.5 1 d D U P F 1
H97A H 0.099572 0.936371 -0.033419 0.203 Uiso 0.5 1 calc R U P F 1
H97B H 0.185088 0.876511 -0.018334 0.203 Uiso 0.5 1 calc R U P F 1
C98 C 0.0974(16) 0.9124(13) 0.0539(9) 0.191(5) Uani 0.5 1 d D U P F 1
H98A H 0.072664 0.876771 0.060044 0.286 Uiso 0.5 1 calc R U P F 1
H98B H 0.137693 0.897759 0.079224 0.286 Uiso 0.5 1 calc R U P F 1
H98C H 0.053031 0.957022 0.064289 0.286 Uiso 0.5 1 calc R U P F 1
O5 O -0.1210(4) 0.5991(3) 0.5851(2) 0.188(3) Uani 1 1 d . U . . .
O6 O -0.1484(2) 0.6424(2) 0.77148(16) 0.1143(14) Uani 1 1 d . U . . .
O7 O 0.3709(2) 0.8677(2) 0.59485(14) 0.0995(12) Uani 1 1 d . U . . .
O8 O 0.41476(16) 0.80531(14) 0.41022(11) 0.0564(7) Uani 1 1 d . U . . .
N7 N -0.1344(3) 0.6186(3) 0.6791(2) 0.1149(17) Uani 1 1 d . U . . .
N8 N 0.3964(2) 0.83501(18) 0.50259(14) 0.0591(9) Uani 1 1 d . U . . .
C99 C -0.0966(4) 0.6206(4) 0.6180(3) 0.120(2) Uani 1 1 d . U . . .
C100 C -0.0256(3) 0.6451(3) 0.5966(2) 0.0899(16) Uani 1 1 d . U . . .
C101 C 0.0176(4) 0.6434(3) 0.5372(2) 0.1054(19) Uani 1 1 d . U . . .
H101 H 0.001276 0.626283 0.510554 0.126 Uiso 1 1 calc R U . . .
C102 C 0.0848(3) 0.6665(3) 0.5166(2) 0.0835(15) Uani 1 1 d . U . . .
H102 H 0.113695 0.663881 0.476078 0.100 Uiso 1 1 calc R U . . .
C103 C 0.1113(3) 0.6934(2) 0.55290(16) 0.0538(10) Uani 1 1 d . U . . .
C104 C 0.1813(2) 0.71886(18) 0.53065(15) 0.0422(9) Uani 1 1 d . U . . .
C105 C 0.2279(2) 0.71594(19) 0.47221(15) 0.0461(9) Uani 1 1 d . U . . .
H105 H 0.216069 0.694443 0.446189 0.055 Uiso 1 1 calc R U . . .
C106 C 0.2914(2) 0.74351(19) 0.45040(16) 0.0463(9) Uani 1 1 d . U . . .
H106 H 0.321526 0.740562 0.410205 0.056 Uiso 1 1 calc R U . . .
C107 C 0.3108(2) 0.77523(18) 0.48723(15) 0.0407(8) Uani 1 1 d . U . . .
C108 C 0.3775(2) 0.8055(2) 0.46328(17) 0.0496(9) Uani 1 1 d . U . . .
C109 C 0.3519(3) 0.8405(2) 0.56270(18) 0.0632(11) Uani 1 1 d . U . . .
C110 C 0.2850(2) 0.8114(2) 0.58539(16) 0.0469(9) Uani 1 1 d . U . . .
C111 C 0.2387(2) 0.8161(2) 0.64373(16) 0.0529(10) Uani 1 1 d . U . . .
H111 H 0.251320 0.837575 0.669296 0.063 Uiso 1 1 calc R U . . .
C112 C 0.1746(2) 0.7900(2) 0.66551(16) 0.0505(10) Uani 1 1 d . U . . .
H112 H 0.143612 0.795258 0.705332 0.061 Uiso 1 1 calc R U . . .
C113 C 0.1541(2) 0.75640(19) 0.63098(15) 0.0438(9) Uani 1 1 d . U . . .
C114 C 0.0873(2) 0.7276(2) 0.65347(16) 0.0503(10) Uani 1 1 d . U . . .
C115 C 0.0411(3) 0.7281(2) 0.71262(17) 0.0620(11) Uani 1 1 d . U . . .
H115 H 0.054150 0.747429 0.739568 0.074 Uiso 1 1 calc R U . . .
C116 C -0.0231(3) 0.7016(2) 0.7336(2) 0.0751(13) Uani 1 1 d . U . . .
H116 H -0.052392 0.703198 0.774050 0.090 Uiso 1 1 calc R U . . .
C117 C -0.0445(3) 0.6730(2) 0.6962(2) 0.0731(13) Uani 1 1 d . U . . .
C118 C -0.1116(3) 0.6434(3) 0.7189(3) 0.0952(16) Uani 1 1 d . U . . .
C119 C -0.0003(3) 0.6711(2) 0.63612(19) 0.0671(12) Uani 1 1 d . U . . .
C120 C 0.0666(2) 0.6970(2) 0.61415(16) 0.0523(10) Uani 1 1 d . U . . .
C121 C 0.2007(2) 0.75049(18) 0.56958(14) 0.0396(8) Uani 1 1 d . U . . .
C122 C 0.2649(2) 0.77861(18) 0.54784(15) 0.0398(8) Uani 1 1 d . U . . .
C123 C -0.2056(4) 0.5903(4) 0.7033(3) 0.144(3) Uani 1 1 d D U . . .
H123 H -0.206501 0.580678 0.664025 0.173 Uiso 1 1 calc R U . . .
C124 C -0.1743(4) 0.5179(4) 0.7281(3) 0.124(2) Uani 1 1 d D U . . .
H12A H -0.191997 0.519454 0.771660 0.148 Uiso 1 1 calc R U . . .
H12B H -0.209435 0.497226 0.718687 0.148 Uiso 1 1 calc R U . . .
C125 C -0.0943(6) 0.4657(5) 0.7201(4) 0.188(4) Uani 1 1 d D U . . .
H12C H -0.059489 0.486470 0.729898 0.225 Uiso 1 1 calc R U . . .
H12D H -0.076480 0.464895 0.676425 0.225 Uiso 1 1 calc R U . . .
C126 C -0.0615(5) 0.3925(4) 0.7440(4) 0.170(3) Uani 1 1 d D U . . .
H12E H -0.098876 0.384102 0.781838 0.255 Uiso 1 1 calc R U . . .
H12F H -0.005592 0.380929 0.750580 0.255 Uiso 1 1 calc R U . . .
H12G H -0.057935 0.363087 0.715711 0.255 Uiso 1 1 calc R U . . .
C127 C -0.2904(4) 0.6406(4) 0.7145(3) 0.127(2) Uani 1 1 d D U . . .
H12H H -0.324339 0.619575 0.704003 0.152 Uiso 1 1 calc R U . . .
H12I H -0.307716 0.640439 0.758294 0.152 Uiso 1 1 calc R U . . .
C128 C -0.3195(6) 0.7109(5) 0.6912(4) 0.181(3) Uani 1 1 d D U . . .
H12J H -0.299804 0.712608 0.647419 0.218 Uiso 1 1 calc R U . . .
H12K H -0.290223 0.734090 0.704556 0.218 Uiso 1 1 calc R U . . .
C129 C -0.4092(5) 0.7553(5) 0.7032(3) 0.177(3) Uani 1 1 d D U . . .
H12L H -0.441214 0.732225 0.693699 0.266 Uiso 1 1 calc R U . . .
H12M H -0.417361 0.800592 0.678545 0.266 Uiso 1 1 calc R U . . .
H12N H -0.428677 0.762525 0.745315 0.266 Uiso 1 1 calc R U . . .
C130 C 0.4669(3) 0.8627(3) 0.4794(2) 0.0836(14) Uani 1 1 d D U . . .
H130 H 0.468545 0.873653 0.518052 0.100 Uiso 0.545(11) 1 calc R U P G 1
H13H H 0.446108 0.892398 0.512503 0.100 Uiso 0.455(11) 1 calc R U P G 2
C131 C 0.4310(10) 0.9414(7) 0.4485(7) 0.110(3) Uani 0.545(11) 1 d . U P G 1
H13I H 0.389915 0.972790 0.478020 0.132 Uiso 0.545(11) 1 calc R U P G 1
H13J H 0.403953 0.943909 0.416550 0.132 Uiso 0.545(11) 1 calc R U P G 1
C132 C 0.5128(9) 0.9615(8) 0.4220(8) 0.117(3) Uani 0.545(11) 1 d . U P G 1
H13K H 0.556880 0.924604 0.398332 0.141 Uiso 0.545(11) 1 calc R U P G 1
H13L H 0.534654 0.964345 0.454980 0.141 Uiso 0.545(11) 1 calc R U P G 1
C133 C 0.4905(10) 1.0356(8) 0.3803(8) 0.136(4) Uani 0.545(11) 1 d . U P G 1
H13M H 0.541026 1.047229 0.364395 0.203 Uiso 0.545(11) 1 calc R U P G 1
H13N H 0.469642 1.032459 0.347375 0.203 Uiso 0.545(11) 1 calc R U P G 1
H13O H 0.447456 1.072127 0.403920 0.203 Uiso 0.545(11) 1 calc R U P G 1
C134 C 0.5520(7) 0.8026(7) 0.4691(6) 0.097(3) Uani 0.545(11) 1 d . U P G 1
H13P H 0.596668 0.821919 0.450310 0.117 Uiso 0.545(11) 1 calc R U P G 1
H13Q H 0.552571 0.772962 0.441679 0.117 Uiso 0.545(11) 1 calc R U P G 1
C135 C 0.5718(8) 0.7521(7) 0.5355(7) 0.110(3) Uani 0.545(11) 1 d . U P G 1
H13R H 0.579658 0.781880 0.558761 0.132 Uiso 0.545(11) 1 calc R U P G 1
H13S H 0.519637 0.744025 0.557229 0.132 Uiso 0.545(11) 1 calc R U P G 1
C136 C 0.6397(9) 0.6848(9) 0.5393(8) 0.157(5) Uani 0.545(11) 1 d . U P G 1
H13T H 0.638841 0.665870 0.581228 0.235 Uiso 0.545(11) 1 calc R U P G 1
H13U H 0.632810 0.652404 0.518908 0.235 Uiso 0.545(11) 1 calc R U P G 1
H13V H 0.693367 0.690597 0.520454 0.235 Uiso 0.545(11) 1 calc R U P G 1
C97A C 0.1107(13) 0.9262(13) 0.0461(9) 0.167(4) Uani 0.5 1 d D U P F 2
H97C H 0.145556 0.878040 0.059807 0.200 Uiso 0.5 1 calc R U P F 2
H97D H 0.078953 0.923529 0.019125 0.200 Uiso 0.5 1 calc R U P F 2
C98A C 0.0505(10) 0.9647(9) 0.0995(7) 0.192(6) Uani 0.5 1 d D U P F 2
H98D H 0.013491 0.939383 0.121825 0.289 Uiso 0.5 1 calc R U P F 2
H98E H 0.082933 0.967019 0.125607 0.289 Uiso 0.5 1 calc R U P F 2
H98F H 0.016702 1.012255 0.085151 0.289 Uiso 0.5 1 calc R U P F 2
C96A C 0.1618(10) 0.9661(10) 0.0163(7) 0.157(4) Uani 0.5 1 d D U P F 2
H96C H 0.181959 0.955956 -0.025506 0.189 Uiso 0.5 1 calc R U P F 2
H96D H 0.124321 1.015965 0.015657 0.189 Uiso 0.5 1 calc R U P F 2
C235 C 0.5750(9) 0.7422(7) 0.5024(9) 0.103(3) Uani 0.455(11) 1 d D U P G 2
H23A H 0.538217 0.723539 0.535620 0.124 Uiso 0.455(11) 1 calc R U P G 2
H23B H 0.575225 0.728078 0.465061 0.124 Uiso 0.455(11) 1 calc R U P G 2
C234 C 0.5420(8) 0.8215(6) 0.4983(8) 0.103(3) Uani 0.455(11) 1 d D U P G 2
H23C H 0.535200 0.833344 0.538224 0.123 Uiso 0.455(11) 1 calc R U P G 2
H23D H 0.586600 0.837107 0.471224 0.123 Uiso 0.455(11) 1 calc R U P G 2
C231 C 0.4552(11) 0.9232(7) 0.4346(8) 0.102(3) Uani 0.455(11) 1 d D U P G 2
H23E H 0.394583 0.942551 0.435011 0.122 Uiso 0.455(11) 1 calc R U P G 2
H23F H 0.484018 0.904123 0.396079 0.122 Uiso 0.455(11) 1 calc R U P G 2
C236 C 0.6588(9) 0.7142(10) 0.5122(10) 0.171(6) Uani 0.455(11) 1 d D U P G 2
H23G H 0.680230 0.663090 0.514851 0.257 Uiso 0.455(11) 1 calc R U P G 2
H23H H 0.694995 0.732567 0.479009 0.257 Uiso 0.455(11) 1 calc R U P G 2
H23I H 0.658086 0.728040 0.549378 0.257 Uiso 0.455(11) 1 calc R U P G 2
C233 C 0.4419(13) 1.0474(9) 0.3920(9) 0.152(6) Uani 0.455(11) 1 d D U P G 2
H23J H 0.462943 1.082992 0.394103 0.227 Uiso 0.455(11) 1 calc R U P G 2
H23K H 0.457886 1.036774 0.350877 0.227 Uiso 0.455(11) 1 calc R U P G 2
H23L H 0.380701 1.065085 0.405081 0.227 Uiso 0.455(11) 1 calc R U P G 2
C232 C 0.4776(12) 0.9843(8) 0.4303(9) 0.116(3) Uani 0.455(11) 1 d D U P G 2
H23M H 0.462579 0.997259 0.471033 0.140 Uiso 0.455(11) 1 calc R U P G 2
H23N H 0.539332 0.969106 0.417132 0.140 Uiso 0.455(11) 1 calc R U P G 2
C91A C 1.0468(16) 0.3587(12) 0.0905(8) 0.171(6) Uani 0.390(9) 1 d D U P C 2
H91D H 1.038128 0.391881 0.117205 0.257 Uiso 0.390(9) 1 calc R U P C 2
H91E H 1.012413 0.330270 0.109480 0.257 Uiso 0.390(9) 1 calc R U P C 2
H91F H 1.106030 0.328255 0.081963 0.257 Uiso 0.390(9) 1 calc R U P C 2
C90A C 1.0225(14) 0.3978(9) 0.0341(8) 0.132(4) Uani 0.390(9) 1 d D U P C 2
H90C H 0.963128 0.429482 0.043836 0.159 Uiso 0.390(9) 1 calc R U P C 2
H90D H 1.056456 0.427474 0.016404 0.159 Uiso 0.390(9) 1 calc R U P C 2
C89A C 1.0318(12) 0.3553(12) -0.0113(9) 0.135(3) Uani 0.390(9) 1 d D U P C 2
H89C H 1.086627 0.316242 -0.012970 0.162 Uiso 0.390(9) 1 calc R U P C 2
H89D H 1.035424 0.384810 -0.050182 0.162 Uiso 0.390(9) 1 calc R U P C 2
C137 C 0.9666(11) 0.2726(10) -0.0495(9) 0.114(3) Uani 0.390(9) 1 d D U P C 2
H13A H 0.928801 0.247043 -0.028104 0.137 Uiso 0.390(9) 1 calc R U P C 2
H13B H 0.945615 0.301370 -0.084953 0.137 Uiso 0.390(9) 1 calc R U P C 2
C138 C 1.0537(11) 0.2211(9) -0.0690(8) 0.118(4) Uani 0.390(9) 1 d D U P C 2
H13C H 1.068459 0.181447 -0.037473 0.141 Uiso 0.390(9) 1 calc R U P C 2
H13D H 1.095540 0.243761 -0.079523 0.141 Uiso 0.390(9) 1 calc R U P C 2
C139 C 1.0482(15) 0.1968(12) -0.1237(8) 0.149(6) Uani 0.390(9) 1 d D U P C 2
H13E H 1.102638 0.162487 -0.140070 0.223 Uiso 0.390(9) 1 calc R U P C 2
H13F H 1.005716 0.175291 -0.112123 0.223 Uiso 0.390(9) 1 calc R U P C 2
H13G H 1.032579 0.237102 -0.153834 0.223 Uiso 0.390(9) 1 calc R U P C 2

loop_
_atom_site_aniso_label
_atom_site_aniso_U_11
_atom_site_aniso_U_22
_atom_site_aniso_U_33
_atom_site_aniso_U_23
_atom_site_aniso_U_13
_atom_site_aniso_U_12
S1 0.0475(6) 0.0440(6) 0.0413(5) -0.0193(4) 0.0006(4) -0.0134(5)
S2 0.0373(6) 0.0516(6) 0.0368(5) -0.0177(4) 0.0070(4) -0.0120(5)
S3 0.0701(8) 0.0537(7) 0.0462(5) -0.0208(5) -0.0142(5) -0.0060(6)
S4 0.0504(7) 0.0652(7) 0.0390(5) -0.0110(5) 0.0044(5) -0.0071(6)
S5 0.0463(6) 0.0545(6) 0.0361(5) -0.0145(4) -0.0150(4) -0.0002(5)
S6 0.0541(6) 0.0413(6) 0.0299(4) -0.0132(4) -0.0086(4) -0.0069(5)
S7 0.0520(7) 0.0632(7) 0.0355(5) -0.0068(5) -0.0127(4) -0.0057(5)
S8 0.0554(7) 0.0455(6) 0.0354(5) -0.0142(4) -0.0047(4) -0.0107(5)
S9 0.0494(6) 0.0462(6) 0.0257(4) -0.0005(4) -0.0078(4) -0.0206(5)
S10 0.0433(6) 0.0529(6) 0.0312(4) -0.0024(4) -0.0102(4) -0.0191(5)
S11 0.0621(7) 0.0554(6) 0.0315(5) -0.0063(4) -0.0019(4) -0.0246(6)
S12 0.0517(6) 0.0622(7) 0.0350(5) -0.0122(5) -0.0104(4) -0.0188(5)
S13 0.0408(6) 0.0547(6) 0.0378(5) -0.0048(4) 0.0052(4) -0.0114(5)
S14 0.0521(7) 0.0484(6) 0.0379(5) -0.0013(4) 0.0029(4) -0.0127(5)
S15 0.0576(7) 0.0632(7) 0.0406(5) -0.0104(5) 0.0055(5) -0.0205(6)
S16 0.0748(8) 0.0541(7) 0.0437(5) -0.0023(5) -0.0008(5) -0.0221(6)
N1 0.0436(19) 0.0477(19) 0.0367(15) -0.0182(14) 0.0051(13) -0.0148(15)
N2 0.0448(18) 0.0506(19) 0.0278(14) -0.0156(13) -0.0045(13) -0.0153(15)
N3 0.0480(19) 0.0496(19) 0.0223(13) -0.0017(13) -0.0040(13) -0.0196(15)
N4 0.0366(18) 0.0469(18) 0.0313(14) -0.0046(13) 0.0069(13) -0.0142(15)
C1 0.038(2) 0.035(2) 0.0394(18) -0.0140(16) -0.0001(15) -0.0093(17)
C2 0.038(2) 0.0261(19) 0.0394(18) -0.0125(15) -0.0004(15) -0.0022(16)
C3 0.032(2) 0.032(2) 0.0372(17) -0.0114(15) 0.0018(15) -0.0052(16)
C4 0.033(2) 0.041(2) 0.0417(19) -0.0195(16) 0.0052(15) -0.0067(17)
C5 0.032(2) 0.046(2) 0.0436(19) -0.0208(17) 0.0026(15) -0.0095(17)
C6 0.035(2) 0.045(2) 0.0352(18) -0.0153(16) -0.0043(15) -0.0100(17)
C7 0.038(2) 0.042(2) 0.0274(16) -0.0114(15) -0.0036(14) -0.0134(17)
C8 0.036(2) 0.038(2) 0.0282(16) -0.0106(15) -0.0058(14) -0.0116(16)
C9 0.037(2) 0.038(2) 0.0312(16) -0.0099(15) -0.0051(14) -0.0112(16)
C10 0.048(2) 0.042(2) 0.0270(16) -0.0019(15) -0.0096(15) -0.0150(17)
C11 0.039(2) 0.040(2) 0.0284(16) -0.0055(15) -0.0035(14) -0.0122(17)
C12 0.038(2) 0.034(2) 0.0271(16) -0.0011(14) -0.0053(14) -0.0111(17)
C13 0.036(2) 0.041(2) 0.0294(16) -0.0062(15) -0.0060(14) -0.0093(17)
C14 0.034(2) 0.042(2) 0.0314(17) -0.0051(15) -0.0032(14) -0.0119(17)
C15 0.035(2) 0.051(2) 0.0346(18) -0.0012(16) -0.0025(15) -0.0138(17)
C16 0.034(2) 0.046(2) 0.0372(18) -0.0055(16) 0.0047(15) -0.0170(17)
C17 0.038(2) 0.043(2) 0.0361(17) -0.0073(16) 0.0027(15) -0.0173(17)
C18 0.038(2) 0.042(2) 0.0374(18) -0.0061(16) 0.0020(15) -0.0191(17)
C19 0.041(2) 0.039(2) 0.0372(18) -0.0049(16) 0.0012(15) -0.0168(17)
C20 0.042(2) 0.038(2) 0.0393(18) -0.0090(16) 0.0049(16) -0.0149(17)
C21 0.041(2) 0.038(2) 0.0377(18) -0.0117(16) -0.0056(16) -0.0034(17)
C22 0.037(2) 0.040(2) 0.0422(19) -0.0130(17) -0.0056(16) 0.0024(18)
C23 0.071(3) 0.045(3) 0.040(2) -0.0129(18) -0.013(2) 0.012(2)
C24 0.112(4) 0.066(3) 0.051(2) -0.024(2) -0.021(2) 0.003(3)
C25 0.134(5) 0.080(4) 0.052(3) -0.021(3) -0.020(3) 0.007(3)
C26 0.100(4) 0.094(4) 0.035(2) -0.014(2) 0.001(2) 0.009(3)
C27 0.069(3) 0.085(3) 0.044(2) -0.011(2) 0.004(2) 0.016(3)
C28 0.060(3) 0.055(3) 0.0349(19) -0.0093(19) -0.0035(19) 0.014(2)
C29 0.041(2) 0.058(3) 0.060(2) -0.026(2) -0.0114(19) 0.002(2)
C30 0.043(2) 0.074(3) 0.068(2) -0.035(2) 0.0145(19) -0.030(2)
C31 0.045(2) 0.041(2) 0.0311(17) -0.0114(15) -0.0086(15) -0.0109(18)
C32 0.042(2) 0.044(2) 0.0328(17) -0.0082(16) -0.0099(15) -0.0128(18)
C33 0.051(2) 0.064(3) 0.0363(18) -0.0118(18) -0.0105(17) -0.024(2)
C34 0.071(3) 0.068(3) 0.042(2) -0.0043(19) -0.0177(19) -0.024(2)
C35 0.093(3) 0.080(3) 0.035(2) -0.002(2) -0.011(2) -0.043(3)
C36 0.078(3) 0.085(3) 0.039(2) -0.019(2) 0.010(2) -0.042(3)
C37 0.063(3) 0.057(3) 0.053(2) -0.0214(19) -0.0016(19) -0.019(2)
C38 0.053(2) 0.052(2) 0.0332(18) -0.0136(17) -0.0045(16) -0.023(2)
C39 0.072(3) 0.036(2) 0.044(2) -0.0058(17) -0.0242(19) -0.007(2)
C40 0.066(3) 0.063(3) 0.042(2) 0.0007(19) -0.0148(18) -0.039(2)
C41 0.035(2) 0.036(2) 0.0294(16) -0.0030(15) -0.0086(14) -0.0086(17)
C42 0.039(2) 0.040(2) 0.0323(17) -0.0032(15) -0.0094(15) -0.0069(17)
C43 0.056(2) 0.048(2) 0.0300(17) -0.0035(16) -0.0098(16) -0.014(2)
C44 0.052(3) 0.058(3) 0.0361(19) 0.0003(18) -0.0050(17) -0.012(2)
C45 0.067(3) 0.063(3) 0.0312(19) -0.0061(19) -0.0030(19) -0.007(2)
C46 0.078(3) 0.056(3) 0.040(2) -0.0121(19) -0.014(2) -0.008(2)
C47 0.062(3) 0.054(3) 0.042(2) -0.0128(18) -0.0177(18) -0.010(2)
C48 0.051(2) 0.046(2) 0.0282(17) -0.0069(16) -0.0133(16) -0.0057(19)
C49 0.042(2) 0.056(3) 0.049(2) -0.0008(19) 0.0021(18) -0.007(2)
C50 0.046(3) 0.071(3) 0.056(2) -0.002(2) -0.0099(19) -0.029(2)
C51 0.044(2) 0.046(2) 0.0394(18) -0.0066(17) 0.0003(16) -0.0214(19)
C52 0.049(2) 0.046(2) 0.0360(18) -0.0046(16) 0.0012(16) -0.0213(19)
C53 0.075(3) 0.061(3) 0.040(2) -0.0102(19) 0.0094(19) -0.040(2)
C54 0.087(3) 0.068(3) 0.049(2) -0.013(2) 0.011(2) -0.035(3)
C55 0.125(4) 0.085(3) 0.048(2) -0.019(2) 0.014(3) -0.052(3)
C56 0.133(4) 0.085(3) 0.048(2) -0.004(2) -0.006(3) -0.052(3)
C57 0.111(4) 0.060(3) 0.050(2) 0.006(2) -0.011(2) -0.045(3)
C58 0.083(3) 0.064(3) 0.042(2) -0.007(2) 0.002(2) -0.045(2)
C59 0.059(3) 0.050(3) 0.062(2) -0.021(2) -0.002(2) -0.025(2)
C60 0.049(3) 0.043(2) 0.052(2) -0.0079(18) 0.0005(18) -0.011(2)
O1 0.087(2) 0.080(2) 0.0517(17) -0.0136(16) -0.0137(16) -0.0026(19)
O2 0.062(2) 0.105(3) 0.079(2) -0.0182(19) 0.0179(17) -0.025(2)
O3 0.0645(19) 0.071(2) 0.0461(15) -0.0165(14) -0.0002(13) -0.0214(16)
O4 0.153(4) 0.079(2) 0.0552(19) 0.0077(18) -0.018(2) 0.005(2)
N5 0.057(2) 0.076(3) 0.061(2) -0.0168(19) -0.0033(17) -0.0132(19)
N6 0.084(3) 0.052(2) 0.0508(18) -0.0066(16) -0.0096(17) -0.0186(19)
C61 0.067(3) 0.076(3) 0.045(2) -0.018(2) -0.010(2) -0.018(2)
C62 0.053(3) 0.066(3) 0.042(2) -0.0143(19) -0.0059(17) -0.019(2)
C63 0.062(3) 0.068(3) 0.039(2) -0.0014(19) -0.0094(18) -0.020(2)
C64 0.052(3) 0.070(3) 0.0341(19) -0.0051(19) 0.0016(17) -0.022(2)
C65 0.047(2) 0.057(2) 0.0312(17) -0.0064(16) -0.0029(15) -0.0259(19)
C66 0.048(2) 0.052(2) 0.0305(17) -0.0078(16) -0.0021(15) -0.0296(18)
C67 0.054(3) 0.062(3) 0.0333(18) -0.0005(18) -0.0040(17) -0.028(2)
C68 0.055(3) 0.062(3) 0.0292(18) -0.0084(17) 0.0014(16) -0.027(2)
C69 0.055(2) 0.055(2) 0.0380(19) -0.0092(17) -0.0056(17) -0.027(2)
C70 0.063(3) 0.059(3) 0.045(2) -0.0083(19) -0.0075(19) -0.030(2)
C71 0.089(3) 0.057(3) 0.048(2) -0.003(2) -0.012(2) -0.018(2)
C72 0.074(3) 0.048(2) 0.0385(19) -0.0049(17) -0.0120(18) -0.028(2)
C73 0.081(3) 0.066(3) 0.038(2) 0.0005(19) -0.012(2) -0.036(2)
C74 0.070(3) 0.061(3) 0.0320(19) -0.0069(18) 0.0046(18) -0.038(2)
C75 0.053(2) 0.054(2) 0.0358(18) -0.0105(17) -0.0038(16) -0.0301(19)
C76 0.061(2) 0.059(2) 0.0357(18) -0.0113(17) -0.0015(17) -0.036(2)
C77 0.073(3) 0.067(3) 0.0349(19) -0.0034(19) 0.0064(19) -0.032(2)
C78 0.068(3) 0.084(3) 0.041(2) -0.014(2) 0.013(2) -0.031(2)
C79 0.051(2) 0.070(3) 0.045(2) -0.0148(19) 0.0017(18) -0.029(2)
C80 0.060(3) 0.081(3) 0.059(2) -0.018(2) 0.002(2) -0.028(2)
C81 0.052(2) 0.062(3) 0.0353(18) -0.0139(17) -0.0006(16) -0.027(2)
C82 0.047(2) 0.058(2) 0.0348(17) -0.0090(16) -0.0033(16) -0.0307(19)
C83 0.059(2) 0.050(2) 0.0331(17) -0.0087(16) -0.0048(16) -0.0310(19)
C84 0.056(2) 0.047(2) 0.0373(18) -0.0057(16) -0.0076(16) -0.0308(19)
C85 0.063(3) 0.108(4) 0.068(3) -0.021(3) -0.009(2) -0.004(3)
C86 0.097(4) 0.113(4) 0.106(4) -0.035(3) -0.013(3) -0.008(3)
C87 0.123(5) 0.116(5) 0.124(5) -0.032(4) -0.014(4) -0.017(4)
C88 0.163(8) 0.137(8) 0.120(8) -0.024(6) -0.037(7) -0.006(7)
C89 0.120(5) 0.150(6) 0.153(6) -0.037(5) -0.064(4) -0.024(4)
C90 0.116(5) 0.169(6) 0.139(6) -0.028(5) -0.069(4) -0.023(4)
C91 0.134(8) 0.149(8) 0.183(9) -0.044(7) -0.045(7) -0.042(6)
C92 0.100(4) 0.074(3) 0.078(3) -0.005(3) -0.011(3) -0.007(3)
C93 0.178(6) 0.072(4) 0.201(6) -0.017(4) -0.060(5) -0.027(4)
C94 0.182(7) 0.122(5) 0.181(6) -0.020(5) -0.051(5) -0.051(5)
C95 0.223(9) 0.186(8) 0.171(7) -0.022(6) -0.027(6) -0.070(7)
C96 0.151(6) 0.152(6) 0.161(6) -0.010(5) -0.047(5) -0.044(4)
C97 0.162(6) 0.156(6) 0.177(6) -0.009(5) -0.036(5) -0.052(5)
C98 0.178(9) 0.177(9) 0.186(8) 0.006(8) -0.027(7) -0.058(7)
O5 0.204(5) 0.303(7) 0.151(4) -0.076(4) 0.040(4) -0.214(5)
O6 0.109(3) 0.120(3) 0.094(2) -0.013(2) 0.045(2) -0.068(3)
O7 0.106(3) 0.142(3) 0.085(2) -0.046(2) 0.0018(19) -0.078(3)
O8 0.0509(17) 0.0639(19) 0.0486(15) -0.0062(13) 0.0039(13) -0.0255(15)
N7 0.119(4) 0.133(4) 0.116(3) -0.030(3) 0.031(3) -0.100(3)
N8 0.051(2) 0.072(2) 0.0603(19) -0.0126(18) -0.0017(16) -0.0332(19)
C99 0.118(5) 0.141(5) 0.128(4) -0.038(4) 0.027(4) -0.098(4)
C100 0.095(4) 0.107(4) 0.090(3) -0.023(3) 0.010(3) -0.074(3)
C101 0.114(4) 0.144(5) 0.090(3) -0.036(3) 0.011(3) -0.091(4)
C102 0.092(4) 0.116(4) 0.062(3) -0.025(3) 0.015(2) -0.073(3)
C103 0.055(3) 0.050(2) 0.052(2) -0.0102(19) 0.0045(18) -0.024(2)
C104 0.037(2) 0.038(2) 0.0433(19) -0.0066(16) -0.0014(16) -0.0100(17)
C105 0.042(2) 0.048(2) 0.0456(19) -0.0121(18) -0.0033(17) -0.0142(19)
C106 0.039(2) 0.043(2) 0.0435(19) -0.0054(17) -0.0009(17) -0.0071(18)
C107 0.035(2) 0.031(2) 0.0457(19) -0.0037(16) -0.0032(16) -0.0062(17)
C108 0.045(2) 0.043(2) 0.055(2) -0.0047(18) -0.0053(18) -0.0135(19)
C109 0.065(3) 0.069(3) 0.060(2) -0.014(2) -0.007(2) -0.030(2)
C110 0.041(2) 0.044(2) 0.048(2) -0.0069(17) -0.0071(17) -0.0088(18)
C111 0.051(3) 0.053(3) 0.049(2) -0.0092(19) -0.0125(18) -0.011(2)
C112 0.045(2) 0.051(2) 0.041(2) -0.0064(18) -0.0053(17) -0.0051(19)
C113 0.040(2) 0.039(2) 0.0395(18) 0.0000(16) -0.0064(16) -0.0056(18)
C114 0.042(2) 0.041(2) 0.048(2) -0.0027(17) 0.0016(17) -0.0048(18)
C115 0.059(3) 0.064(3) 0.049(2) -0.001(2) -0.0013(19) -0.018(2)
C116 0.068(3) 0.076(3) 0.058(3) 0.004(2) 0.014(2) -0.029(3)
C117 0.072(3) 0.070(3) 0.067(3) -0.005(2) 0.015(2) -0.037(3)
C118 0.083(4) 0.092(4) 0.094(3) -0.005(3) 0.026(3) -0.049(3)
C119 0.062(3) 0.068(3) 0.066(2) -0.003(2) 0.010(2) -0.039(2)
C120 0.052(3) 0.048(2) 0.048(2) -0.0041(18) -0.0014(18) -0.017(2)
C121 0.035(2) 0.032(2) 0.0399(18) 0.0015(15) -0.0046(15) -0.0065(17)
C122 0.035(2) 0.030(2) 0.0438(18) -0.0035(16) -0.0079(15) -0.0021(16)
C123 0.137(5) 0.130(5) 0.178(6) -0.014(4) 0.026(4) -0.105(4)
C124 0.134(5) 0.154(5) 0.135(5) -0.005(4) -0.037(4) -0.105(4)
C125 0.164(6) 0.162(6) 0.240(8) -0.014(6) 0.006(6) -0.101(5)
C126 0.182(8) 0.158(6) 0.209(8) -0.023(6) -0.019(6) -0.118(6)
C127 0.116(4) 0.175(5) 0.121(4) 0.006(4) -0.032(4) -0.094(4)
C128 0.160(6) 0.174(6) 0.206(7) -0.006(6) -0.012(6) -0.085(5)
C129 0.139(6) 0.230(9) 0.155(6) 0.007(6) -0.015(5) -0.087(6)
C130 0.076(3) 0.101(3) 0.088(3) -0.017(3) -0.003(3) -0.053(3)
C131 0.109(6) 0.109(5) 0.130(6) 0.000(4) -0.016(5) -0.073(4)
C132 0.114(6) 0.113(5) 0.133(5) -0.007(4) -0.007(5) -0.068(4)
C133 0.114(9) 0.119(7) 0.176(9) 0.006(6) -0.018(8) -0.066(7)
C134 0.082(4) 0.117(5) 0.117(6) -0.032(4) -0.015(4) -0.056(4)
C135 0.091(4) 0.118(5) 0.130(6) -0.014(4) -0.014(5) -0.053(4)
C136 0.113(8) 0.165(8) 0.173(9) 0.031(7) -0.021(7) -0.064(6)
C97A 0.155(6) 0.158(6) 0.168(6) 0.005(5) -0.028(5) -0.055(4)
C98A 0.194(10) 0.165(10) 0.189(9) -0.016(8) -0.026(8) -0.049(9)
C96A 0.151(5) 0.151(6) 0.170(6) -0.016(5) -0.045(5) -0.050(4)
C235 0.090(4) 0.121(5) 0.116(6) -0.012(5) -0.036(5) -0.048(4)
C234 0.087(4) 0.122(5) 0.122(6) -0.021(5) -0.023(5) -0.058(4)
C231 0.098(6) 0.109(5) 0.119(6) -0.002(4) -0.017(5) -0.069(5)
C236 0.109(7) 0.176(10) 0.184(10) 0.036(9) -0.024(8) -0.042(7)
C233 0.139(10) 0.130(8) 0.173(9) 0.009(7) -0.009(9) -0.067(8)
C232 0.114(6) 0.116(5) 0.133(5) -0.009(5) -0.021(5) -0.064(5)
C91A 0.159(10) 0.177(10) 0.149(8) -0.016(8) -0.060(8) -0.017(9)
C90A 0.120(5) 0.149(6) 0.144(6) -0.032(5) -0.065(5) -0.033(5)
C89A 0.114(5) 0.153(6) 0.145(6) -0.031(5) -0.063(5) -0.026(4)
C137 0.097(4) 0.113(4) 0.106(4) -0.035(3) -0.013(3) -0.008(3)
C138 0.113(5) 0.110(5) 0.111(5) -0.042(5) -0.010(5) -0.017(4)
C139 0.147(9) 0.161(10) 0.127(9) -0.038(8) -0.025(8) -0.037(8)

loop_
_atom_type_symbol
_atom_type_description
_atom_type_scat_dispersion_real
_atom_type_scat_dispersion_imag
_atom_type_scat_source
C C 0.0033 0.0016 'International Tables Vol C Tables 4.2.6.8 and 6.1.1.4'
H H 0.0000 0.0000 'International Tables Vol C Tables 4.2.6.8 and 6.1.1.4'
N N 0.0061 0.0033 'International Tables Vol C Tables 4.2.6.8 and 6.1.1.4'
O O 0.0106 0.0060 'International Tables Vol C Tables 4.2.6.8 and 6.1.1.4'
S S 0.1246 0.1234 'International Tables Vol C Tables 4.2.6.8 and 6.1.1.4'

loop_
_geom_angle_atom_site_label_1
_geom_angle_atom_site_label_2
_geom_angle_atom_site_label_3
_geom_angle
_geom_angle_site_symmetry_1
_geom_angle_site_symmetry_3
_geom_angle_publ_flag
C2 S1 C21 93.99(16) . . ?
C3 S2 C21 94.41(16) . . ?
C23 S3 C22 95.0(2) . . ?
C22 S4 C28 95.4(2) . . ?
C7 S5 C31 93.14(15) . . ?
C31 S6 C8 92.68(15) . . ?
C32 S7 C33 95.24(17) . . ?
C38 S8 C32 94.94(17) . . ?
C12 S9 C41 93.16(16) . . ?
C13 S10 C41 93.38(16) . . ?
C42 S11 C43 94.59(17) . . ?
C42 S12 C48 94.02(17) . . ?
C17 S13 C51 94.44(16) . . ?
C18 S14 C51 94.30(16) . . ?
C53 S15 C52 94.87(19) . . ?
C58 S16 C52 94.80(19) . . ?
C1 N1 H1 123.8 . . ?
C4 N1 H1 123.8 . . ?
C4 N1 C1 112.5(3) . . ?
C6 N2 H2 123.6 . . ?
C6 N2 C9 112.9(2) . . ?
C9 N2 H2 123.6 . . ?
C11 N3 H3 123.6 . . ?
C14 N3 H3 123.6 . . ?
C14 N3 C11 112.8(3) . . ?
C16 N4 H4 123.7 . . ?
C19 N4 H4 123.7 . . ?
C19 N4 C16 112.6(3) . . ?
N1 C1 C2 104.8(3) . . ?
N1 C1 C20 121.5(3) . . ?
C2 C1 C20 133.7(3) . . ?
C1 C2 S1 133.7(3) . . ?
C1 C2 C3 108.7(3) . . ?
C3 C2 S1 117.4(2) . . ?
C2 C3 S2 116.5(2) . . ?
C4 C3 S2 135.2(3) . . ?
C4 C3 C2 108.1(3) . . ?
N1 C4 C5 120.9(3) . . ?
C3 C4 N1 105.9(3) . . ?
C3 C4 C5 133.2(3) . . ?
C4 C5 C6 108.5(3) . . ?
C4 C5 C29 110.3(3) . . ?
C4 C5 C30 109.6(3) . . ?
C6 C5 C29 110.3(3) . . ?
C6 C5 C30 108.9(3) . . ?
C29 C5 C30 109.3(3) . . ?
N2 C6 C5 120.4(3) . . ?
C7 C6 N2 105.3(3) . . ?
C7 C6 C5 134.2(3) . . ?
C6 C7 S5 135.1(3) . . ?
C6 C7 C8 108.4(3) . . ?
C8 C7 S5 116.5(2) . . ?
C7 C8 S6 116.5(2) . . ?
C9 C8 S6 134.7(3) . . ?
C9 C8 C7 108.7(3) . . ?
N2 C9 C10 120.6(3) . . ?
C8 C9 N2 104.7(3) . . ?
C8 C9 C10 134.7(3) . . ?
C9 C10 C11 109.1(3) . . ?
C9 C10 C39 110.5(2) . . ?
C9 C10 C40 109.4(3) . . ?
C11 C10 C39 109.1(3) . . ?
C11 C10 C40 110.0(3) . . ?
C40 C10 C39 108.6(3) . . ?
N3 C11 C10 120.9(3) . . ?
C12 C11 N3 105.2(3) . . ?
C12 C11 C10 133.6(3) . . ?
C11 C12 S9 134.2(3) . . ?
C11 C12 C13 108.5(3) . . ?
C13 C12 S9 117.1(2) . . ?
C12 C13 S10 116.3(2) . . ?
C14 C13 S10 135.0(3) . . ?
C14 C13 C12 108.6(3) . . ?
N3 C14 C13 104.8(3) . . ?
N3 C14 C15 120.3(3) . . ?
C13 C14 C15 134.8(3) . . ?
C14 C15 C16 109.0(3) . . ?
C14 C15 C49 108.0(3) . . ?
C14 C15 C50 110.5(3) . . ?
C16 C15 C49 109.8(3) . . ?
C16 C15 C50 110.0(3) . . ?
C49 C15 C50 109.5(3) . . ?
N4 C16 C15 121.0(3) . . ?
C17 C16 N4 105.3(3) . . ?
C17 C16 C15 133.7(3) . . ?
C16 C17 S13 135.1(3) . . ?
C16 C17 C18 108.7(3) . . ?
C18 C17 S13 116.0(2) . . ?
C17 C18 S14 117.7(2) . . ?
C19 C18 S14 134.3(3) . . ?
C19 C18 C17 107.9(3) . . ?
N4 C19 C18 105.6(3) . . ?
N4 C19 C20 121.5(3) . . ?
C18 C19 C20 132.9(3) . . ?
C1 C20 C19 109.3(3) . . ?
C1 C20 C59 110.6(3) . . ?
C1 C20 C60 108.6(3) . . ?
C19 C20 C59 109.0(3) . . ?
C19 C20 C60 110.2(3) . . ?
C60 C20 C59 109.0(3) . . ?
S1 C21 S2 116.98(17) . . ?
C22 C21 S1 121.7(3) . . ?
C22 C21 S2 121.3(3) . . ?
S4 C22 S3 115.02(18) . . ?
C21 C22 S3 121.5(3) . . ?
C21 C22 S4 123.4(3) . . ?
C24 C23 S3 121.7(4) . . ?
C28 C23 S3 117.0(3) . . ?
C28 C23 C24 121.3(4) . . ?
C23 C24 H24 121.0 . . ?
C25 C24 C23 118.0(6) . . ?
C25 C24 H24 121.0 . . ?
C24 C25 H25 119.3 . . ?
C26 C25 C24 121.4(5) . . ?
C26 C25 H25 119.3 . . ?
C25 C26 H26 119.3 . . ?
C25 C26 C27 121.4(5) . . ?
C27 C26 H26 119.3 . . ?
C26 C27 H27 121.2 . . ?
C26 C27 C28 117.6(6) . . ?
C28 C27 H27 121.2 . . ?
C23 C28 S4 117.1(3) . . ?
C23 C28 C27 120.4(4) . . ?
C27 C28 S4 122.5(4) . . ?
C5 C29 H29A 109.5 . . ?
C5 C29 H29B 109.5 . . ?
C5 C29 H29C 109.5 . . ?
H29A C29 H29B 109.5 . . ?
H29A C29 H29C 109.5 . . ?
H29B C29 H29C 109.5 . . ?
C5 C30 H30A 109.5 . . ?
C5 C30 H30B 109.5 . . ?
C5 C30 H30C 109.5 . . ?
H30A C30 H30B 109.5 . . ?
H30A C30 H30C 109.5 . . ?
H30B C30 H30C 109.5 . . ?
S6 C31 S5 115.98(17) . . ?
C32 C31 S5 121.3(3) . . ?
C32 C31 S6 122.7(3) . . ?
S7 C32 S8 114.70(17) . . ?
C31 C32 S7 122.4(3) . . ?
C31 C32 S8 122.9(3) . . ?
C34 C33 S7 123.4(3) . . ?
C38 C33 S7 116.6(3) . . ?
C38 C33 C34 120.0(3) . . ?
C33 C34 H34 120.3 . . ?
C35 C34 C33 119.4(4) . . ?
C35 C34 H34 120.3 . . ?
C34 C35 H35 119.6 . . ?
C36 C35 C34 120.8(4) . . ?
C36 C35 H35 119.6 . . ?
C35 C36 H36 119.6 . . ?
C35 C36 C37 120.8(4) . . ?
C37 C36 H36 119.6 . . ?
C36 C37 H37 120.5 . . ?
C36 C37 C38 118.9(4) . . ?
C38 C37 H37 120.5 . . ?
C33 C38 S8 116.6(3) . . ?
C33 C38 C37 120.1(3) . . ?
C37 C38 S8 123.3(3) . . ?
C10 C39 H39A 109.5 . . ?
C10 C39 H39B 109.5 . . ?
C10 C39 H39C 109.5 . . ?
H39A C39 H39B 109.5 . . ?
H39A C39 H39C 109.5 . . ?
H39B C39 H39C 109.5 . . ?
C10 C40 H40A 109.5 . . ?
C10 C40 H40B 109.5 . . ?
C10 C40 H40C 109.5 . . ?
H40A C40 H40B 109.5 . . ?
H40A C40 H40C 109.5 . . ?
H40B C40 H40C 109.5 . . ?
S9 C41 S10 116.65(16) . . ?
C42 C41 S9 120.7(3) . . ?
C42 C41 S10 122.6(3) . . ?
S11 C42 S12 115.01(17) . . ?
C41 C42 S11 122.7(3) . . ?
C41 C42 S12 122.3(3) . . ?
C44 C43 S11 123.2(3) . . ?
C44 C43 C48 120.1(3) . . ?
C48 C43 S11 116.6(3) . . ?
C43 C44 H44 120.6 . . ?
C45 C44 C43 118.8(4) . . ?
C45 C44 H44 120.6 . . ?
C44 C45 H45 119.3 . . ?
C46 C45 C44 121.4(4) . . ?
C46 C45 H45 119.3 . . ?
C45 C46 H46 119.8 . . ?
C45 C46 C47 120.3(4) . . ?
C47 C46 H46 119.8 . . ?
C46 C47 H47 120.4 . . ?
C46 C47 C48 119.1(4) . . ?
C48 C47 H47 120.4 . . ?
C43 C48 S12 116.4(2) . . ?
C47 C48 S12 123.4(3) . . ?
C47 C48 C43 120.1(3) . . ?
C15 C49 H49A 109.5 . . ?
C15 C49 H49B 109.5 . . ?
C15 C49 H49C 109.5 . . ?
H49A C49 H49B 109.5 . . ?
H49A C49 H49C 109.5 . . ?
H49B C49 H49C 109.5 . . ?
C15 C50 H50A 109.5 . . ?
C15 C50 H50B 109.5 . . ?
C15 C50 H50C 109.5 . . ?
H50A C50 H50B 109.5 . . ?
H50A C50 H50C 109.5 . . ?
H50B C50 H50C 109.5 . . ?
S13 C51 S14 117.00(18) . . ?
C52 C51 S13 122.7(3) . . ?
C52 C51 S14 120.3(3) . . ?
S16 C52 S15 115.16(18) . . ?
C51 C52 S15 123.4(3) . . ?
C51 C52 S16 121.4(3) . . ?
C54 C53 S15 122.9(4) . . ?
C58 C53 S15 116.7(3) . . ?
C58 C53 C54 120.4(4) . . ?
C53 C54 H54 121.2 . . ?
C55 C54 C53 117.7(5) . . ?
C55 C54 H54 121.2 . . ?
C54 C55 H55 119.0 . . ?
C56 C55 C54 122.0(4) . . ?
C56 C55 H55 119.0 . . ?
C55 C56 H56 119.3 . . ?
C55 C56 C57 121.4(5) . . ?
C57 C56 H56 119.3 . . ?
C56 C57 H57 121.2 . . ?
C58 C57 C56 117.6(5) . . ?
C58 C57 H57 121.2 . . ?
C53 C58 S16 116.9(3) . . ?
C53 C58 C57 120.8(4) . . ?
C57 C58 S16 122.3(4) . . ?
C20 C59 H59A 109.5 . . ?
C20 C59 H59B 109.5 . . ?
C20 C59 H59C 109.5 . . ?
H59A C59 H59B 109.5 . . ?
H59A C59 H59C 109.5 . . ?
H59B C59 H59C 109.5 . . ?
C20 C60 H60A 109.5 . . ?
C20 C60 H60B 109.5 . . ?
C20 C60 H60C 109.5 . . ?
H60A C60 H60B 109.5 . . ?
H60A C60 H60C 109.5 . . ?
H60B C60 H60C 109.5 . . ?
C61 N5 C85 117.3(4) . . ?
C80 N5 C61 123.6(4) . . ?
C80 N5 C85 119.1(4) . . ?
C70 N6 C92 118.1(3) . . ?
C71 N6 C70 123.4(4) . . ?
C71 N6 C92 118.4(4) . . ?
O1 C61 N5 121.1(4) . . ?
O1 C61 C62 121.5(4) . . ?
N5 C61 C62 117.3(4) . . ?
C63 C62 C61 119.9(4) . . ?
C63 C62 C81 119.2(4) . . ?
C81 C62 C61 120.9(3) . . ?
C62 C63 H63 119.9 . . ?
C62 C63 C64 120.3(4) . . ?
C64 C63 H63 119.9 . . ?
C63 C64 H64 118.8 . . ?
C65 C64 C63 122.3(3) . . ?
C65 C64 H64 118.8 . . ?
C64 C65 C66 123.0(3) . . ?
C64 C65 C82 118.3(4) . . ?
C82 C65 C66 118.7(3) . . ?
C67 C66 C65 122.3(3) . . ?
C67 C66 C83 118.1(4) . . ?
C83 C66 C65 119.6(3) . . ?
C66 C67 H67 118.9 . . ?
C68 C67 C66 122.3(4) . . ?
C68 C67 H67 118.9 . . ?
C67 C68 H68 119.5 . . ?
C67 C68 C69 120.9(3) . . ?
C69 C68 H68 119.5 . . ?
C68 C69 C70 120.7(3) . . ?
C68 C69 C84 119.4(4) . . ?
C84 C69 C70 119.8(3) . . ?
O3 C70 N6 120.2(4) . . ?
O3 C70 C69 121.8(4) . . ?
N6 C70 C69 118.0(3) . . ?
O4 C71 N6 120.7(4) . . ?
O4 C71 C72 121.7(4) . . ?
N6 C71 C72 117.6(4) . . ?
C73 C72 C71 119.6(4) . . ?
C73 C72 C84 119.8(4) . . ?
C84 C72 C71 120.6(3) . . ?
C72 C73 H73 119.5 . . ?
C72 C73 C74 121.0(4) . . ?
C74 C73 H73 119.5 . . ?
C73 C74 H74 119.2 . . ?
C73 C74 C75 121.6(3) . . ?
C75 C74 H74 119.2 . . ?
C74 C75 C76 122.9(3) . . ?
C74 C75 C83 118.4(4) . . ?
C83 C75 C76 118.6(3) . . ?
C77 C76 C75 123.0(4) . . ?
C77 C76 C82 117.5(4) . . ?
C82 C76 C75 119.5(3) . . ?
C76 C77 H77 118.9 . . ?
C78 C77 C76 122.2(4) . . ?
C78 C77 H77 118.9 . . ?
C77 C78 H78 119.5 . . ?
C79 C78 C77 121.1(4) . . ?
C79 C78 H78 119.5 . . ?
C78 C79 C80 120.2(4) . . ?
C78 C79 C81 119.9(4) . . ?
C81 C79 C80 119.8(4) . . ?
O2 C80 N5 120.6(4) . . ?
O2 C80 C79 121.1(4) . . ?
N5 C80 C79 118.3(4) . . ?
C62 C81 C79 119.7(4) . . ?
C62 C81 C82 120.8(3) . . ?
C79 C81 C82 119.5(4) . . ?
C76 C82 C65 121.4(4) . . ?
C81 C82 C65 118.9(3) . . ?
C81 C82 C76 119.7(3) . . ?
C66 C83 C75 121.5(4) . . ?
C84 C83 C66 119.7(3) . . ?
C84 C83 C75 118.7(3) . . ?
C72 C84 C69 120.2(4) . . ?
C72 C84 C83 120.3(3) . . ?
C83 C84 C69 119.5(3) . . ?
N5 C85 H85 105.0 . . ?
N5 C85 H85A 105.2 . . ?
N5 C85 C86 110.7(5) . . ?
N5 C85 C89A 102.3(9) . . ?
N5 C85 C137 108.5(7) . . ?
C86 C85 H85 105.0 . . ?
C89 C85 N5 115.5(6) . . ?
C89 C85 H85 105.0 . . ?
C89 C85 C86 114.4(7) . . ?
C89A C85 H85A 105.2 . . ?
C89A C85 C137 128.3(11) . . ?
C137 C85 H85A 105.2 . . ?
C85 C86 H86A 110.2 . . ?
C85 C86 H86B 110.2 . . ?
H86A C86 H86B 108.5 . . ?
C87 C86 C85 107.5(8) . . ?
C87 C86 H86A 110.2 . . ?
C87 C86 H86B 110.2 . . ?
C86 C87 H87A 109.2 . . ?
C86 C87 H87B 109.2 . . ?
H87A C87 H87B 107.9 . . ?
C88 C87 C86 111.9(8) . . ?
C88 C87 H87A 109.2 . . ?
C88 C87 H87B 109.2 . . ?
C87 C88 H88A 109.5 . . ?
C87 C88 H88B 109.5 . . ?
C87 C88 H88C 109.5 . . ?
H88A C88 H88B 109.5 . . ?
H88A C88 H88C 109.5 . . ?
H88B C88 H88C 109.5 . . ?
C85 C89 H89A 109.2 . . ?
C85 C89 H89B 109.2 . . ?
C85 C89 C90 111.9(8) . . ?
H89A C89 H89B 107.9 . . ?
C90 C89 H89A 109.2 . . ?
C90 C89 H89B 109.2 . . ?
C89 C90 H90A 110.4 . . ?
C89 C90 H90B 110.4 . . ?
C89 C90 C91 106.5(9) . . ?
H90A C90 H90B 108.6 . . ?
C91 C90 H90A 110.4 . . ?
C91 C90 H90B 110.4 . . ?
C90 C91 H91A 109.5 . . ?
C90 C91 H91B 109.5 . . ?
C90 C91 H91C 109.5 . . ?
H91A C91 H91B 109.5 . . ?
H91A C91 H91C 109.5 . . ?
H91B C91 H91C 109.5 . . ?
N6 C92 H92 108.6 . . ?
N6 C92 H92A 101.6 . . ?
N6 C92 C93 108.3(4) . . ?
C93 C92 H92 108.6 . . ?
C93 C92 H92A 101.6 . . ?
C96 C92 N6 114.3(7) . . ?
C96 C92 H92 108.6 . . ?
C96 C92 C93 108.3(6) . . ?
C96A C92 N6 112.1(10) . . ?
C96A C92 H92A 101.6 . . ?
C96A C92 C93 127.6(9) . . ?
C92 C93 H93A 108.1 . . ?
C92 C93 H93B 108.1 . . ?
H93A C93 H93B 107.3 . . ?
C94 C93 C92 116.8(6) . . ?
C94 C93 H93A 108.1 . . ?
C94 C93 H93B 108.1 . . ?
C93 C94 H94A 109.0 . . ?
C93 C94 H94B 109.0 . . ?
C93 C94 C95 113.0(7) . . ?
H94A C94 H94B 107.8 . . ?
C95 C94 H94A 109.0 . . ?
C95 C94 H94B 109.0 . . ?
C94 C95 H95A 109.5 . . ?
C94 C95 H95B 109.5 . . ?
C94 C95 H95C 109.5 . . ?
H95A C95 H95B 109.5 . . ?
H95A C95 H95C 109.5 . . ?
H95B C95 H95C 109.5 . . ?
C92 C96 H96A 108.8 . . ?
C92 C96 H96B 108.8 . . ?
C92 C96 C97 113.9(9) . . ?
H96A C96 H96B 107.7 . . ?
C97 C96 H96A 108.8 . . ?
C97 C96 H96B 108.8 . . ?
C96 C97 H97A 111.7 . . ?
C96 C97 H97B 111.7 . . ?
H97A C97 H97B 109.4 . . ?
C98 C97 C96 100.6(12) . . ?
C98 C97 H97A 111.7 . . ?
C98 C97 H97B 111.7 . . ?
C97 C98 H98A 109.5 . . ?
C97 C98 H98B 109.5 . . ?
C97 C98 H98C 109.5 . . ?
H98A C98 H98B 109.5 . . ?
H98A C98 H98C 109.5 . . ?
H98B C98 H98C 109.5 . . ?
C99 N7 C123 119.6(5) . . ?
C118 N7 C99 122.6(5) . . ?
C118 N7 C123 117.8(5) . . ?
C108 N8 C109 122.9(3) . . ?
C108 N8 C130 118.2(3) . . ?
C109 N8 C130 118.9(3) . . ?
O5 C99 N7 119.2(6) . . ?
O5 C99 C100 122.5(6) . . ?
N7 C99 C100 118.2(6) . . ?
C101 C100 C99 120.3(5) . . ?
C101 C100 C119 119.0(4) . . ?
C119 C100 C99 120.8(5) . . ?
C100 C101 H101 119.7 . . ?
C100 C101 C102 120.6(5) . . ?
C102 C101 H101 119.7 . . ?
C101 C102 H102 118.6 . . ?
C103 C102 C101 122.8(4) . . ?
C103 C102 H102 118.6 . . ?
C102 C103 C104 122.6(3) . . ?
C102 C103 C120 117.8(4) . . ?
C120 C103 C104 119.7(3) . . ?
C105 C104 C103 122.6(3) . . ?
C105 C104 C121 118.1(3) . . ?
C121 C104 C103 119.2(3) . . ?
C104 C105 H105 118.8 . . ?
C104 C105 C106 122.5(3) . . ?
C106 C105 H105 118.8 . . ?
C105 C106 H106 119.7 . . ?
C107 C106 C105 120.5(3) . . ?
C107 C106 H106 119.7 . . ?
C106 C107 C108 120.0(3) . . ?
C106 C107 C122 118.7(3) . . ?
C122 C107 C108 121.2(3) . . ?
O8 C108 N8 120.8(4) . . ?
O8 C108 C107 121.3(3) . . ?
N8 C108 C107 117.9(3) . . ?
O7 C109 N8 119.8(4) . . ?
O7 C109 C110 121.7(4) . . ?
N8 C109 C110 118.5(4) . . ?
C111 C110 C109 120.9(4) . . ?
C111 C110 C122 118.1(4) . . ?
C122 C110 C109 121.0(3) . . ?
C110 C111 H111 119.2 . . ?
C112 C111 C110 121.6(4) . . ?
C112 C111 H111 119.2 . . ?
C111 C112 H112 118.9 . . ?
C111 C112 C113 122.3(3) . . ?
C113 C112 H112 118.9 . . ?
C112 C113 C114 123.0(3) . . ?
C112 C113 C121 118.0(3) . . ?
C121 C113 C114 118.9(3) . . ?
C115 C114 C113 123.2(4) . . ?
C115 C114 C120 116.9(4) . . ?
C120 C114 C113 119.8(3) . . ?
C114 C115 H115 118.5 . . ?
C116 C115 C114 123.0(4) . . ?
C116 C115 H115 118.5 . . ?
C115 C116 H116 119.6 . . ?
C117 C116 C115 120.7(4) . . ?
C117 C116 H116 119.6 . . ?
C116 C117 C118 120.7(4) . . ?
C116 C117 C119 118.8(4) . . ?
C119 C117 C118 120.5(5) . . ?
O6 C118 N7 119.9(5) . . ?
O6 C118 C117 121.2(6) . . ?
N7 C118 C117 118.9(5) . . ?
C117 C119 C100 118.8(4) . . ?
C117 C119 C120 121.2(4) . . ?
C120 C119 C100 120.0(4) . . ?
C114 C120 C103 120.9(4) . . ?
C119 C120 C103 119.8(4) . . ?
C119 C120 C114 119.3(3) . . ?
C104 C121 C113 121.3(3) . . ?
C122 C121 C104 119.8(3) . . ?
C122 C121 C113 118.8(3) . . ?
C110 C122 C107 118.4(3) . . ?
C121 C122 C107 120.4(3) . . ?
C121 C122 C110 121.2(3) . . ?
N7 C123 H123 95.7 . . ?
C124 C123 N7 110.8(6) . . ?
C124 C123 H123 95.7 . . ?
C124 C123 C127 128.5(6) . . ?
C127 C123 N7 117.7(5) . . ?
C127 C123 H123 95.7 . . ?
C123 C124 H12A 104.1 . . ?
C123 C124 H12B 104.1 . . ?
H12A C124 H12B 105.5 . . ?
C125 C124 C123 132.6(7) . . ?
C125 C124 H12A 104.1 . . ?
C125 C124 H12B 104.1 . . ?
C124 C125 H12C 103.8 . . ?
C124 C125 H12D 103.8 . . ?
C124 C125 C126 133.6(8) . . ?
H12C C125 H12D 105.4 . . ?
C126 C125 H12C 103.8 . . ?
C126 C125 H12D 103.8 . . ?
C125 C126 H12E 109.5 . . ?
C125 C126 H12F 109.5 . . ?
C125 C126 H12G 109.5 . . ?
H12E C126 H12F 109.5 . . ?
H12E C126 H12G 109.5 . . ?
H12F C126 H12G 109.5 . . ?
C123 C127 H12H 105.3 . . ?
C123 C127 H12I 105.3 . . ?
H12H C127 H12I 106.0 . . ?
C128 C127 C123 127.9(7) . . ?
C128 C127 H12H 105.3 . . ?
C128 C127 H12I 105.3 . . ?
C127 C128 H12J 106.8 . . ?
C127 C128 H12K 106.8 . . ?
C127 C128 C129 122.2(8) . . ?
H12J C128 H12K 106.6 . . ?
C129 C128 H12J 106.8 . . ?
C129 C128 H12K 106.8 . . ?
C128 C129 H12L 109.5 . . ?
C128 C129 H12M 109.5 . . ?
C128 C129 H12N 109.5 . . ?
H12L C129 H12M 109.5 . . ?
H12L C129 H12N 109.5 . . ?
H12M C129 H12N 109.5 . . ?
N8 C130 H130 98.0 . . ?
N8 C130 H13H 92.4 . . ?
N8 C130 C131 109.0(6) . . ?
N8 C130 C134 110.8(6) . . ?
C131 C130 H130 98.0 . . ?
C134 C130 H130 98.0 . . ?
C134 C130 C131 134.2(8) . . ?
C234 C130 N8 115.9(7) . . ?
C234 C130 H13H 92.4 . . ?
C234 C130 C231 126.0(9) . . ?
C231 C130 N8 117.6(8) . . ?
C231 C130 H13H 92.4 . . ?
C130 C131 H13I 111.1 . . ?
C130 C131 H13J 111.1 . . ?
C130 C131 C132 103.5(11) . . ?
H13I C131 H13J 109.0 . . ?
C132 C131 H13I 111.1 . . ?
C132 C131 H13J 111.1 . . ?
C131 C132 H13K 109.6 . . ?
C131 C132 H13L 109.6 . . ?
C131 C132 C133 110.3(11) . . ?
H13K C132 H13L 108.1 . . ?
C133 C132 H13K 109.6 . . ?
C133 C132 H13L 109.6 . . ?
C132 C133 H13M 109.5 . . ?
C132 C133 H13N 109.5 . . ?
C132 C133 H13O 109.5 . . ?
H13M C133 H13N 109.5 . . ?
H13M C133 H13O 109.5 . . ?
H13N C133 H13O 109.5 . . ?
C130 C134 H13P 109.4 . . ?
C130 C134 H13Q 109.4 . . ?
C130 C134 C135 111.0(10) . . ?
H13P C134 H13Q 108.0 . . ?
C135 C134 H13P 109.4 . . ?
C135 C134 H13Q 109.4 . . ?
C134 C135 H13R 106.4 . . ?
C134 C135 H13S 106.4 . . ?
H13R C135 H13S 106.5 . . ?
C136 C135 C134 123.8(13) . . ?
C136 C135 H13R 106.4 . . ?
C136 C135 H13S 106.4 . . ?
C135 C136 H13T 109.5 . . ?
C135 C136 H13U 109.5 . . ?
C135 C136 H13V 109.5 . . ?
H13T C136 H13U 109.5 . . ?
H13T C136 H13V 109.5 . . ?
H13U C136 H13V 109.5 . . ?
H97C C97A H97D 108.7 . . ?
C98A C97A H97C 110.6 . . ?
C98A C97A H97D 110.6 . . ?
C96A C97A H97C 110.6 . . ?
C96A C97A H97D 110.6 . . ?
C96A C97A C98A 105.8(15) . . ?
C97A C98A H98D 109.5 . . ?
C97A C98A H98E 109.5 . . ?
C97A C98A H98F 109.5 . . ?
H98D C98A H98E 109.5 . . ?
H98D C98A H98F 109.5 . . ?
H98E C98A H98F 109.5 . . ?
C92 C96A C97A 122.7(16) . . ?
C92 C96A H96C 106.7 . . ?
C92 C96A H96D 106.7 . . ?
C97A C96A H96C 106.7 . . ?
C97A C96A H96D 106.7 . . ?
H96C C96A H96D 106.6 . . ?
H23A C235 H23B 108.3 . . ?
C234 C235 H23A 109.8 . . ?
C234 C235 H23B 109.8 . . ?
C236 C235 H23A 109.8 . . ?
C236 C235 H23B 109.8 . . ?
C236 C235 C234 109.3(13) . . ?
C130 C234 C235 121.0(12) . . ?
C130 C234 H23C 107.1 . . ?
C130 C234 H23D 107.1 . . ?
C235 C234 H23C 107.1 . . ?
C235 C234 H23D 107.1 . . ?
H23C C234 H23D 106.8 . . ?
C130 C231 H23E 105.3 . . ?
C130 C231 H23F 105.3 . . ?
C130 C231 C232 127.9(15) . . ?
H23E C231 H23F 106.0 . . ?
C232 C231 H23E 105.3 . . ?
C232 C231 H23F 105.3 . . ?
C235 C236 H23G 109.5 . . ?
C235 C236 H23H 109.5 . . ?
C235 C236 H23I 109.5 . . ?
H23G C236 H23H 109.5 . . ?
H23G C236 H23I 109.5 . . ?
H23H C236 H23I 109.5 . . ?
H23J C233 H23K 109.5 . . ?
H23J C233 H23L 109.5 . . ?
H23K C233 H23L 109.5 . . ?
C232 C233 H23J 109.5 . . ?
C232 C233 H23K 109.5 . . ?
C232 C233 H23L 109.5 . . ?
C231 C232 H23M 107.4 . . ?
C231 C232 H23N 107.4 . . ?
C233 C232 C231 119.5(15) . . ?
C233 C232 H23M 107.4 . . ?
C233 C232 H23N 107.4 . . ?
H23M C232 H23N 107.0 . . ?
H91D C91A H91E 109.5 . . ?
H91D C91A H91F 109.5 . . ?
H91E C91A H91F 109.5 . . ?
C90A C91A H91D 109.5 . . ?
C90A C91A H91E 109.5 . . ?
C90A C91A H91F 109.5 . . ?
C91A C90A H90C 108.2 . . ?
C91A C90A H90D 108.2 . . ?
H90C C90A H90D 107.3 . . ?
C89A C90A C91A 116.4(15) . . ?
C89A C90A H90C 108.2 . . ?
C89A C90A H90D 108.2 . . ?
C85 C89A H89C 107.2 . . ?
C85 C89A H89D 107.2 . . ?
C90A C89A C85 120.6(14) . . ?
C90A C89A H89C 107.2 . . ?
C90A C89A H89D 107.2 . . ?
H89C C89A H89D 106.8 . . ?
C85 C137 H13A 109.5 . . ?
C85 C137 H13B 109.5 . . ?
H13A C137 H13B 108.1 . . ?
C138 C137 C85 110.6(13) . . ?
C138 C137 H13A 109.5 . . ?
C138 C137 H13B 109.5 . . ?
C137 C138 H13C 111.2 . . ?
C137 C138 H13D 111.2 . . ?
C137 C138 C139 102.9(13) . . ?
H13C C138 H13D 109.1 . . ?
C139 C138 H13C 111.2 . . ?
C139 C138 H13D 111.2 . . ?
C138 C139 H13E 109.5 . . ?
C138 C139 H13F 109.5 . . ?
C138 C139 H13G 109.5 . . ?
H13E C139 H13F 109.5 . . ?
H13E C139 H13G 109.5 . . ?
H13F C139 H13G 109.5 . . ?

loop_
_geom_bond_atom_site_label_1
_geom_bond_atom_site_label_2
_geom_bond_distance
_geom_bond_site_symmetry_2
_geom_bond_publ_flag
S1 C2 1.751(3) . ?
S1 C21 1.762(4) . ?
S2 C3 1.747(3) . ?
S2 C21 1.767(4) . ?
S3 C22 1.763(4) . ?
S3 C23 1.759(4) . ?
S4 C22 1.741(4) . ?
S4 C28 1.759(4) . ?
S5 C7 1.750(3) . ?
S5 C31 1.764(3) . ?
S6 C8 1.763(3) . ?
S6 C31 1.759(3) . ?
S7 C32 1.750(4) . ?
S7 C33 1.751(4) . ?
S8 C32 1.758(3) . ?
S8 C38 1.755(4) . ?
S9 C12 1.748(3) . ?
S9 C41 1.757(3) . ?
S10 C13 1.750(3) . ?
S10 C41 1.765(3) . ?
S11 C42 1.747(4) . ?
S11 C43 1.755(3) . ?
S12 C42 1.763(3) . ?
S12 C48 1.764(4) . ?
S13 C17 1.763(3) . ?
S13 C51 1.765(4) . ?
S14 C18 1.745(3) . ?
S14 C51 1.765(4) . ?
S15 C52 1.759(4) . ?
S15 C53 1.759(4) . ?
S16 C52 1.760(4) . ?
S16 C58 1.755(4) . ?
N1 H1 0.8700 . ?
N1 C1 1.382(4) . ?
N1 C4 1.380(4) . ?
N2 H2 0.8700 . ?
N2 C6 1.374(4) . ?
N2 C9 1.380(4) . ?
N3 H3 0.8700 . ?
N3 C11 1.386(4) . ?
N3 C14 1.381(4) . ?
N4 H4 0.8700 . ?
N4 C16 1.384(4) . ?
N4 C19 1.368(4) . ?
C1 C2 1.391(4) . ?
C1 C20 1.501(5) . ?
C2 C3 1.423(5) . ?
C3 C4 1.378(4) . ?
C4 C5 1.517(5) . ?
C5 C6 1.517(5) . ?
C5 C29 1.531(5) . ?
C5 C30 1.537(5) . ?
C6 C7 1.372(4) . ?
C7 C8 1.421(5) . ?
C8 C9 1.377(4) . ?
C9 C10 1.504(5) . ?
C10 C11 1.507(5) . ?
C10 C39 1.543(4) . ?
C10 C40 1.541(5) . ?
C11 C12 1.373(4) . ?
C12 C13 1.426(5) . ?
C13 C14 1.384(4) . ?
C14 C15 1.509(5) . ?
C15 C16 1.519(5) . ?
C15 C49 1.529(5) . ?
C15 C50 1.538(5) . ?
C16 C17 1.370(4) . ?
C17 C18 1.424(5) . ?
C18 C19 1.384(4) . ?
C19 C20 1.513(5) . ?
C20 C59 1.540(5) . ?
C20 C60 1.532(5) . ?
C21 C22 1.350(4) . ?
C23 C24 1.405(5) . ?
C23 C28 1.357(6) . ?
C24 H24 0.9400 . ?
C24 C25 1.365(7) . ?
C25 H25 0.9400 . ?
C25 C26 1.358(8) . ?
C26 H26 0.9400 . ?
C26 C27 1.393(7) . ?
C27 H27 0.9400 . ?
C27 C28 1.399(6) . ?
C29 H29A 0.9700 . ?
C29 H29B 0.9700 . ?
C29 H29C 0.9700 . ?
C30 H30A 0.9700 . ?
C30 H30B 0.9700 . ?
C30 H30C 0.9700 . ?
C31 C32 1.348(4) . ?
C33 C34 1.387(5) . ?
C33 C38 1.386(5) . ?
C34 H34 0.9400 . ?
C34 C35 1.379(5) . ?
C35 H35 0.9400 . ?
C35 C36 1.370(6) . ?
C36 H36 0.9400 . ?
C36 C37 1.379(5) . ?
C37 H37 0.9400 . ?
C37 C38 1.396(5) . ?
C39 H39A 0.9700 . ?
C39 H39B 0.9700 . ?
C39 H39C 0.9700 . ?
C40 H40A 0.9700 . ?
C40 H40B 0.9700 . ?
C40 H40C 0.9700 . ?
C41 C42 1.357(4) . ?
C43 C44 1.382(5) . ?
C43 C48 1.389(5) . ?
C44 H44 0.9400 . ?
C44 C45 1.377(5) . ?
C45 H45 0.9400 . ?
C45 C46 1.363(6) . ?
C46 H46 0.9400 . ?
C46 C47 1.381(5) . ?
C47 H47 0.9400 . ?
C47 C48 1.384(4) . ?
C49 H49A 0.9700 . ?
C49 H49B 0.9700 . ?
C49 H49C 0.9700 . ?
C50 H50A 0.9700 . ?
C50 H50B 0.9700 . ?
C50 H50C 0.9700 . ?
C51 C52 1.343(4) . ?
C53 C54 1.392(5) . ?
C53 C58 1.385(6) . ?
C54 H54 0.9400 . ?
C54 C55 1.388(6) . ?
C55 H55 0.9400 . ?
C55 C56 1.339(7) . ?
C56 H56 0.9400 . ?
C56 C57 1.395(6) . ?
C57 H57 0.9400 . ?
C57 C58 1.389(5) . ?
C59 H59A 0.9700 . ?
C59 H59B 0.9700 . ?
C59 H59C 0.9700 . ?
C60 H60A 0.9700 . ?
C60 H60B 0.9700 . ?
C60 H60C 0.9700 . ?
O1 C61 1.226(5) . ?
O2 C80 1.226(5) . ?
O3 C70 1.228(4) . ?
O4 C71 1.221(5) . ?
N5 C61 1.397(5) . ?
N5 C80 1.375(5) . ?
N5 C85 1.510(5) . ?
N6 C70 1.405(5) . ?
N6 C71 1.399(5) . ?
N6 C92 1.505(6) . ?
C61 C62 1.476(6) . ?
C62 C63 1.383(5) . ?
C62 C81 1.401(5) . ?
C63 H63 0.9400 . ?
C63 C64 1.388(5) . ?
C64 H64 0.9400 . ?
C64 C65 1.377(5) . ?
C65 C66 1.471(5) . ?
C65 C82 1.429(4) . ?
C66 C67 1.389(4) . ?
C66 C83 1.416(5) . ?
C67 H67 0.9400 . ?
C67 C68 1.370(5) . ?
C68 H68 0.9400 . ?
C68 C69 1.371(5) . ?
C69 C70 1.468(5) . ?
C69 C84 1.419(5) . ?
C71 C72 1.468(6) . ?
C72 C73 1.371(5) . ?
C72 C84 1.403(5) . ?
C73 H73 0.9400 . ?
C73 C74 1.380(5) . ?
C74 H74 0.9400 . ?
C74 C75 1.387(5) . ?
C75 C76 1.466(5) . ?
C75 C83 1.438(5) . ?
C76 C77 1.388(5) . ?
C76 C82 1.429(5) . ?
C77 H77 0.9400 . ?
C77 C78 1.376(6) . ?
C78 H78 0.9400 . ?
C78 C79 1.355(5) . ?
C79 C80 1.481(6) . ?
C79 C81 1.409(5) . ?
C81 C82 1.412(5) . ?
C83 C84 1.415(5) . ?
C85 H85 0.9900 . ?
C85 H85A 0.9900 . ?
C85 C86 1.526(8) . ?
C85 C89 1.423(8) . ?
C85 C89A 1.528(15) . ?
C85 C137 1.612(13) . ?
C86 H86A 0.9800 . ?
C86 H86B 0.9800 . ?
C86 C87 1.519(11) . ?
C87 H87A 0.9800 . ?
C87 H87B 0.9800 . ?
C87 C88 1.467(10) . ?
C88 H88A 0.9700 . ?
C88 H88B 0.9700 . ?
C88 H88C 0.9700 . ?
C89 H89A 0.9800 . ?
C89 H89B 0.9800 . ?
C89 C90 1.499(10) . ?
C90 H90A 0.9800 . ?
C90 H90B 0.9800 . ?
C90 C91 1.528(11) . ?
C91 H91A 0.9700 . ?
C91 H91B 0.9700 . ?
C91 H91C 0.9700 . ?
C92 H92 0.9900 . ?
C92 H92A 0.9900 . ?
C92 C93 1.582(7) . ?
C92 C96 1.452(10) . ?
C92 C96A 1.355(13) . ?
C93 H93A 0.9800 . ?
C93 H93B 0.9800 . ?
C93 C94 1.402(7) . ?
C94 H94A 0.9800 . ?
C94 H94B 0.9800 . ?
C94 C95 1.521(8) . ?
C95 H95A 0.9700 . ?
C95 H95B 0.9700 . ?
C95 H95C 0.9700 . ?
C96 H96A 0.9800 . ?
C96 H96B 0.9800 . ?
C96 C97 1.615(14) . ?
C97 H97A 0.9800 . ?
C97 H97B 0.9800 . ?
C97 C98 1.402(16) . ?
C98 H98A 0.9700 . ?
C98 H98B 0.9700 . ?
C98 H98C 0.9700 . ?
O5 C99 1.215(7) . ?
O6 C118 1.215(5) . ?
O7 C109 1.219(5) . ?
O8 C108 1.227(4) . ?
N7 C99 1.394(7) . ?
N7 C118 1.376(7) . ?
N7 C123 1.516(7) . ?
N8 C108 1.389(5) . ?
N8 C109 1.405(5) . ?
N8 C130 1.498(5) . ?
C99 C100 1.461(7) . ?
C100 C101 1.381(6) . ?
C100 C119 1.418(6) . ?
C101 H101 0.9400 . ?
C101 C102 1.384(6) . ?
C102 H102 0.9400 . ?
C102 C103 1.380(5) . ?
C103 C104 1.460(5) . ?
C103 C120 1.426(5) . ?
C104 C105 1.379(5) . ?
C104 C121 1.417(5) . ?
C105 H105 0.9400 . ?
C105 C106 1.386(5) . ?
C106 H106 0.9400 . ?
C106 C107 1.379(5) . ?
C107 C108 1.474(5) . ?
C107 C122 1.419(4) . ?
C109 C110 1.459(6) . ?
C110 C111 1.377(5) . ?
C110 C122 1.417(5) . ?
C111 H111 0.9400 . ?
C111 C112 1.375(5) . ?
C112 H112 0.9400 . ?
C112 C113 1.377(5) . ?
C113 C114 1.453(5) . ?
C113 C121 1.441(4) . ?
C114 C115 1.391(5) . ?
C114 C120 1.424(5) . ?
C115 H115 0.9400 . ?
C115 C116 1.381(6) . ?
C116 H116 0.9400 . ?
C116 C117 1.365(6) . ?
C117 C118 1.469(7) . ?
C117 C119 1.400(5) . ?
C119 C120 1.415(5) . ?
C121 C122 1.403(5) . ?
C123 H123 0.9900 . ?
C123 C124 1.428(6) . ?
C123 C127 1.430(6) . ?
C124 H12A 0.9800 . ?
C124 H12B 0.9800 . ?
C124 C125 1.384(8) . ?
C125 H12C 0.9800 . ?
C125 H12D 0.9800 . ?
C125 C126 1.439(9) . ?
C126 H12E 0.9700 . ?
C126 H12F 0.9700 . ?
C126 H12G 0.9700 . ?
C127 H12H 0.9800 . ?
C127 H12I 0.9800 . ?
C127 C128 1.381(8) . ?
C128 H12J 0.9800 . ?
C128 H12K 0.9800 . ?
C128 C129 1.460(9) . ?
C129 H12L 0.9700 . ?
C129 H12M 0.9700 . ?
C129 H12N 0.9700 . ?
C130 H130 0.9900 . ?
C130 H13H 0.9900 . ?
C130 C131 1.583(14) . ?
C130 C134 1.516(13) . ?
C130 C234 1.396(11) . ?
C130 C231 1.435(12) . ?
C131 H13I 0.9800 . ?
C131 H13J 0.9800 . ?
C131 C132 1.59(2) . ?
C132 H13K 0.9800 . ?
C132 H13L 0.9800 . ?
C132 C133 1.598(18) . ?
C133 H13M 0.9700 . ?
C133 H13N 0.9700 . ?
C133 H13O 0.9700 . ?
C134 H13P 0.9800 . ?
C134 H13Q 0.9800 . ?
C134 C135 1.712(19) . ?
C135 H13R 0.9800 . ?
C135 H13S 0.9800 . ?
C135 C136 1.437(17) . ?
C136 H13T 0.9700 . ?
C136 H13U 0.9700 . ?
C136 H13V 0.9700 . ?
C97A H97C 0.9800 . ?
C97A H97D 0.9800 . ?
C97A C98A 1.528(17) . ?
C97A C96A 1.410(15) . ?
C98A H98D 0.9700 . ?
C98A H98E 0.9700 . ?
C98A H98F 0.9700 . ?
C96A H96C 0.9800 . ?
C96A H96D 0.9800 . ?
C235 H23A 0.9800 . ?
C235 H23B 0.9800 . ?
C235 C234 1.503(16) . ?
C235 C236 1.425(15) . ?
C234 H23C 0.9800 . ?
C234 H23D 0.9800 . ?
C231 H23E 0.9800 . ?
C231 H23F 0.9800 . ?
C231 C232 1.455(17) . ?
C236 H23G 0.9700 . ?
C236 H23H 0.9700 . ?
C236 H23I 0.9700 . ?
C233 H23J 0.9700 . ?
C233 H23K 0.9700 . ?
C233 H23L 0.9700 . ?
C233 C232 1.437(15) . ?
C232 H23M 0.9800 . ?
C232 H23N 0.9800 . ?
C91A H91D 0.9700 . ?
C91A H91E 0.9700 . ?
C91A H91F 0.9700 . ?
C91A C90A 1.467(16) . ?
C90A H90C 0.9800 . ?
C90A H90D 0.9800 . ?
C90A C89A 1.462(15) . ?
C89A H89C 0.9800 . ?
C89A H89D 0.9800 . ?
C137 H13A 0.9800 . ?
C137 H13B 0.9800 . ?
C137 C138 1.488(16) . ?
C138 H13C 0.9800 . ?
C138 H13D 0.9800 . ?
C138 C139 1.517(15) . ?
C139 H13E 0.9700 . ?
C139 H13F 0.9700 . ?
C139 H13G 0.9700 . ?

loop_
_geom_torsion_atom_site_label_1
_geom_torsion_atom_site_label_2
_geom_torsion_atom_site_label_3
_geom_torsion_atom_site_label_4
_geom_torsion
_geom_torsion_site_symmetry_1
_geom_torsion_site_symmetry_2
_geom_torsion_site_symmetry_3
_geom_torsion_site_symmetry_4
_geom_torsion_publ_flag
S1 C2 C3 S2 0.4(4) . . . . ?
S1 C2 C3 C4 176.1(3) . . . . ?
S1 C21 C22 S3 1.2(4) . . . . ?
S1 C21 C22 S4 178.17(19) . . . . ?
S2 C3 C4 N1 175.1(3) . . . . ?
S2 C3 C4 C5 -4.2(7) . . . . ?
S2 C21 C22 S3 -176.76(19) . . . . ?
S2 C21 C22 S4 0.2(5) . . . . ?
S3 C23 C24 C25 179.3(4) . . . . ?
S3 C23 C28 S4 0.8(5) . . . . ?
S3 C23 C28 C27 -179.1(3) . . . . ?
S5 C7 C8 S6 -1.2(4) . . . . ?
S5 C7 C8 C9 -177.8(2) . . . . ?
S5 C31 C32 S7 -1.3(5) . . . . ?
S5 C31 C32 S8 -179.7(2) . . . . ?
S6 C8 C9 N2 -176.0(3) . . . . ?
S6 C8 C9 C10 2.6(7) . . . . ?
S6 C31 C32 S7 178.6(2) . . . . ?
S6 C31 C32 S8 0.1(5) . . . . ?
S7 C33 C34 C35 -178.8(3) . . . . ?
S7 C33 C38 S8 0.3(4) . . . . ?
S7 C33 C38 C37 178.3(3) . . . . ?
S9 C12 C13 S10 -0.5(4) . . . . ?
S9 C12 C13 C14 176.0(2) . . . . ?
S9 C41 C42 S11 0.1(4) . . . . ?
S9 C41 C42 S12 178.51(18) . . . . ?
S10 C13 C14 N3 176.1(3) . . . . ?
S10 C13 C14 C15 -0.2(7) . . . . ?
S10 C41 C42 S11 -177.63(19) . . . . ?
S10 C41 C42 S12 0.8(4) . . . . ?
S11 C43 C44 C45 178.6(3) . . . . ?
S11 C43 C48 S12 -0.5(4) . . . . ?
S11 C43 C48 C47 -178.2(3) . . . . ?
S13 C17 C18 S14 0.9(4) . . . . ?
S13 C17 C18 C19 -175.7(3) . . . . ?
S13 C51 C52 S15 -1.5(5) . . . . ?
S13 C51 C52 S16 -178.2(2) . . . . ?
S14 C18 C19 N4 -175.9(3) . . . . ?
S14 C18 C19 C20 2.2(7) . . . . ?
S14 C51 C52 S15 176.8(2) . . . . ?
S14 C51 C52 S16 0.1(5) . . . . ?
S15 C53 C54 C55 179.5(4) . . . . ?
S15 C53 C58 S16 1.7(5) . . . . ?
S15 C53 C58 C57 -178.4(3) . . . . ?
N1 C1 C2 S1 -175.8(3) . . . . ?
N1 C1 C2 C3 -0.3(4) . . . . ?
N1 C1 C20 C19 -57.8(4) . . . . ?
N1 C1 C20 C59 -177.8(3) . . . . ?
N1 C1 C20 C60 62.5(4) . . . . ?
N1 C4 C5 C6 57.3(4) . . . . ?
N1 C4 C5 C29 -63.5(4) . . . . ?
N1 C4 C5 C30 176.1(3) . . . . ?
N2 C6 C7 S5 177.5(3) . . . . ?
N2 C6 C7 C8 0.3(4) . . . . ?
N2 C9 C10 C11 -54.5(4) . . . . ?
N2 C9 C10 C39 -174.5(3) . . . . ?
N2 C9 C10 C40 65.9(4) . . . . ?
N3 C11 C12 S9 -175.3(3) . . . . ?
N3 C11 C12 C13 0.5(4) . . . . ?
N3 C14 C15 C16 57.9(4) . . . . ?
N3 C14 C15 C49 -61.4(4) . . . . ?
N3 C14 C15 C50 178.9(3) . . . . ?
N4 C16 C17 S13 174.6(3) . . . . ?
N4 C16 C17 C18 -0.1(4) . . . . ?
N4 C19 C20 C1 -55.3(4) . . . . ?
N4 C19 C20 C59 65.8(4) . . . . ?
N4 C19 C20 C60 -174.6(3) . . . . ?
C1 N1 C4 C3 -0.8(4) . . . . ?
C1 N1 C4 C5 178.6(3) . . . . ?
C1 C2 C3 S2 -175.9(2) . . . . ?
C1 C2 C3 C4 -0.2(4) . . . . ?
C2 S1 C21 S2 -8.0(2) . . . . ?
C2 S1 C21 C22 174.0(3) . . . . ?
C2 C1 C20 C19 123.2(4) . . . . ?
C2 C1 C20 C59 3.1(6) . . . . ?
C2 C1 C20 C60 -116.5(4) . . . . ?
C2 C3 C4 N1 0.6(4) . . . . ?
C2 C3 C4 C5 -178.8(4) . . . . ?
C3 S2 C21 S1 8.2(2) . . . . ?
C3 S2 C21 C22 -173.7(3) . . . . ?
C3 C4 C5 C6 -123.4(4) . . . . ?
C3 C4 C5 C29 115.8(4) . . . . ?
C3 C4 C5 C30 -4.6(6) . . . . ?
C4 N1 C1 C2 0.7(4) . . . . ?
C4 N1 C1 C20 -178.5(3) . . . . ?
C4 C5 C6 N2 55.1(4) . . . . ?
C4 C5 C6 C7 -128.1(4) . . . . ?
C5 C6 C7 S5 0.4(7) . . . . ?
C5 C6 C7 C8 -176.8(4) . . . . ?
C6 N2 C9 C8 0.5(4) . . . . ?
C6 N2 C9 C10 -178.3(3) . . . . ?
C6 C7 C8 S6 176.6(2) . . . . ?
C6 C7 C8 C9 0.0(4) . . . . ?
C7 S5 C31 S6 22.4(2) . . . . ?
C7 S5 C31 C32 -157.8(3) . . . . ?
C7 C8 C9 N2 -0.3(4) . . . . ?
C7 C8 C9 C10 178.3(4) . . . . ?
C8 S6 C31 S5 -22.8(2) . . . . ?
C8 S6 C31 C32 157.4(3) . . . . ?
C8 C9 C10 C11 127.0(4) . . . . ?
C8 C9 C10 C39 7.0(6) . . . . ?
C8 C9 C10 C40 -112.5(4) . . . . ?
C9 N2 C6 C5 177.1(3) . . . . ?
C9 N2 C6 C7 -0.5(4) . . . . ?
C9 C10 C11 N3 -56.5(4) . . . . ?
C9 C10 C11 C12 129.8(4) . . . . ?
C10 C11 C12 S9 -0.9(6) . . . . ?
C10 C11 C12 C13 175.0(3) . . . . ?
C11 N3 C14 C13 -0.2(4) . . . . ?
C11 N3 C14 C15 176.7(3) . . . . ?
C11 C12 C13 S10 -177.2(2) . . . . ?
C11 C12 C13 C14 -0.7(4) . . . . ?
C12 S9 C41 S10 -18.3(2) . . . . ?
C12 S9 C41 C42 163.9(3) . . . . ?
C12 C13 C14 N3 0.5(4) . . . . ?
C12 C13 C14 C15 -175.7(4) . . . . ?
C13 S10 C41 S9 18.1(2) . . . . ?
C13 S10 C41 C42 -164.1(3) . . . . ?
C13 C14 C15 C16 -126.3(4) . . . . ?
C13 C14 C15 C49 114.4(4) . . . . ?
C13 C14 C15 C50 -5.3(6) . . . . ?
C14 N3 C11 C10 -175.5(3) . . . . ?
C14 N3 C11 C12 -0.2(4) . . . . ?
C14 C15 C16 N4 51.6(4) . . . . ?
C14 C15 C16 C17 -129.2(4) . . . . ?
C15 C16 C17 S13 -4.7(7) . . . . ?
C15 C16 C17 C18 -179.4(4) . . . . ?
C16 N4 C19 C18 0.0(4) . . . . ?
C16 N4 C19 C20 -178.3(3) . . . . ?
C16 C17 C18 S14 176.7(3) . . . . ?
C16 C17 C18 C19 0.1(4) . . . . ?
C17 S13 C51 S14 7.4(2) . . . . ?
C17 S13 C51 C52 -174.2(3) . . . . ?
C17 C18 C19 N4 -0.1(4) . . . . ?
C17 C18 C19 C20 178.0(4) . . . . ?
C18 S14 C51 S13 -7.0(2) . . . . ?
C18 S14 C51 C52 174.6(3) . . . . ?
C18 C19 C20 C1 126.9(4) . . . . ?
C18 C19 C20 C59 -112.1(4) . . . . ?
C18 C19 C20 C60 7.5(6) . . . . ?
C19 N4 C16 C15 179.5(3) . . . . ?
C19 N4 C16 C17 0.0(4) . . . . ?
C20 C1 C2 S1 3.4(7) . . . . ?
C20 C1 C2 C3 178.8(4) . . . . ?
C21 S1 C2 C1 179.6(4) . . . . ?
C21 S1 C2 C3 4.5(3) . . . . ?
C21 S2 C3 C2 -5.0(3) . . . . ?
C21 S2 C3 C4 -179.2(4) . . . . ?
C22 S3 C23 C24 176.6(3) . . . . ?
C22 S3 C23 C28 -4.5(4) . . . . ?
C22 S4 C28 C23 3.3(4) . . . . ?
C22 S4 C28 C27 -176.8(3) . . . . ?
C23 S3 C22 S4 6.7(2) . . . . ?
C23 S3 C22 C21 -176.1(3) . . . . ?
C23 C24 C25 C26 -1.0(8) . . . . ?
C24 C23 C28 S4 179.7(3) . . . . ?
C24 C23 C28 C27 -0.2(6) . . . . ?
C24 C25 C26 C27 1.1(9) . . . . ?
C25 C26 C27 C28 -0.7(7) . . . . ?
C26 C27 C28 S4 -179.6(3) . . . . ?
C26 C27 C28 C23 0.3(6) . . . . ?
C28 S4 C22 S3 -6.3(2) . . . . ?
C28 S4 C22 C21 176.5(3) . . . . ?
C28 C23 C24 C25 0.5(7) . . . . ?
C29 C5 C6 N2 175.9(3) . . . . ?
C29 C5 C6 C7 -7.3(6) . . . . ?
C30 C5 C6 N2 -64.2(4) . . . . ?
C30 C5 C6 C7 112.6(4) . . . . ?
C31 S5 C7 C6 170.7(4) . . . . ?
C31 S5 C7 C8 -12.3(3) . . . . ?
C31 S6 C8 C7 14.0(3) . . . . ?
C31 S6 C8 C9 -170.6(4) . . . . ?
C32 S7 C33 C34 -173.5(3) . . . . ?
C32 S7 C33 C38 8.0(3) . . . . ?
C32 S8 C38 C33 -8.4(3) . . . . ?
C32 S8 C38 C37 173.7(3) . . . . ?
C33 S7 C32 S8 -13.6(2) . . . . ?
C33 S7 C32 C31 167.8(3) . . . . ?
C33 C34 C35 C36 0.5(6) . . . . ?
C34 C33 C38 S8 -178.3(3) . . . . ?
C34 C33 C38 C37 -0.3(6) . . . . ?
C34 C35 C36 C37 0.1(7) . . . . ?
C35 C36 C37 C38 -0.8(6) . . . . ?
C36 C37 C38 S8 178.7(3) . . . . ?
C36 C37 C38 C33 0.9(6) . . . . ?
C38 S8 C32 S7 13.7(2) . . . . ?
C38 S8 C32 C31 -167.8(3) . . . . ?
C38 C33 C34 C35 -0.4(6) . . . . ?
C39 C10 C11 N3 64.4(4) . . . . ?
C39 C10 C11 C12 -109.3(4) . . . . ?
C40 C10 C11 N3 -176.5(3) . . . . ?
C40 C10 C11 C12 9.7(5) . . . . ?
C41 S9 C12 C11 -173.5(4) . . . . ?
C41 S9 C12 C13 11.0(3) . . . . ?
C41 S10 C13 C12 -10.2(3) . . . . ?
C41 S10 C13 C14 174.5(4) . . . . ?
C42 S11 C43 C44 170.7(3) . . . . ?
C42 S11 C43 C48 -10.3(3) . . . . ?
C42 S12 C48 C43 10.9(3) . . . . ?
C42 S12 C48 C47 -171.4(3) . . . . ?
C43 S11 C42 S12 17.8(2) . . . . ?
C43 S11 C42 C41 -163.6(3) . . . . ?
C43 C44 C45 C46 0.2(6) . . . . ?
C44 C43 C48 S12 178.6(3) . . . . ?
C44 C43 C48 C47 0.8(5) . . . . ?
C44 C45 C46 C47 -0.4(6) . . . . ?
C45 C46 C47 C48 0.8(6) . . . . ?
C46 C47 C48 S12 -178.6(3) . . . . ?
C46 C47 C48 C43 -1.0(6) . . . . ?
C48 S12 C42 S11 -18.0(2) . . . . ?
C48 S12 C42 C41 163.5(3) . . . . ?
C48 C43 C44 C45 -0.4(6) . . . . ?
C49 C15 C16 N4 169.7(3) . . . . ?
C49 C15 C16 C17 -11.1(6) . . . . ?
C50 C15 C16 N4 -69.7(4) . . . . ?
C50 C15 C16 C17 109.5(4) . . . . ?
C51 S13 C17 C16 -179.3(4) . . . . ?
C51 S13 C17 C18 -4.8(3) . . . . ?
C51 S14 C18 C17 3.6(3) . . . . ?
C51 S14 C18 C19 179.1(4) . . . . ?
C52 S15 C53 C54 -174.3(4) . . . . ?
C52 S15 C53 C58 6.1(4) . . . . ?
C52 S16 C58 C53 -8.5(4) . . . . ?
C52 S16 C58 C57 171.6(4) . . . . ?
C53 S15 C52 S16 -11.8(2) . . . . ?
C53 S15 C52 C51 171.3(3) . . . . ?
C53 C54 C55 C56 -0.5(8) . . . . ?
C54 C53 C58 S16 -178.0(3) . . . . ?
C54 C53 C58 C57 2.0(6) . . . . ?
C54 C55 C56 C57 0.9(8) . . . . ?
C55 C56 C57 C58 0.2(8) . . . . ?
C56 C57 C58 S16 178.4(4) . . . . ?
C56 C57 C58 C53 -1.6(7) . . . . ?
C58 S16 C52 S15 12.5(2) . . . . ?
C58 S16 C52 C51 -170.5(3) . . . . ?
C58 C53 C54 C55 -0.9(6) . . . . ?
O1 C61 C62 C63 3.4(6) . . . . ?
O1 C61 C62 C81 -176.8(4) . . . . ?
O4 C71 C72 C73 5.0(7) . . . . ?
O4 C71 C72 C84 -175.1(4) . . . . ?
N5 C61 C62 C63 -176.3(4) . . . . ?
N5 C61 C62 C81 3.6(6) . . . . ?
N5 C85 C86 C87 -150.1(9) . . . . ?
N5 C85 C89 C90 54.9(13) . . . . ?
N5 C85 C89A C90A 56.9(17) . . . . ?
N5 C85 C137 C138 162.3(16) . . . . ?
N6 C71 C72 C73 -175.1(4) . . . . ?
N6 C71 C72 C84 4.8(6) . . . . ?
N6 C92 C93 C94 -175.8(6) . . . . ?
N6 C92 C96 C97 48.3(14) . . . . ?
N6 C92 C96A C97A 65.3(19) . . . . ?
C61 N5 C80 O2 177.4(4) . . . . ?
C61 N5 C80 C79 -3.0(6) . . . . ?
C61 N5 C85 C86 126.6(6) . . . . ?
C61 N5 C85 C89 -101.4(8) . . . . ?
C61 N5 C85 C89A -115.1(8) . . . . ?
C61 N5 C85 C137 107.0(10) . . . . ?
C61 C62 C63 C64 177.4(4) . . . . ?
C61 C62 C81 C79 0.4(6) . . . . ?
C61 C62 C81 C82 179.9(3) . . . . ?
C62 C63 C64 C65 1.3(6) . . . . ?
C62 C81 C82 C65 3.8(5) . . . . ?
C62 C81 C82 C76 -176.0(3) . . . . ?
C63 C62 C81 C79 -179.8(4) . . . . ?
C63 C62 C81 C82 -0.2(6) . . . . ?
C63 C64 C65 C66 -176.6(4) . . . . ?
C63 C64 C65 C82 2.3(6) . . . . ?
C64 C65 C66 C67 7.1(6) . . . . ?
C64 C65 C66 C83 -173.0(3) . . . . ?
C64 C65 C82 C76 175.0(3) . . . . ?
C64 C65 C82 C81 -4.8(5) . . . . ?
C65 C66 C67 C68 179.0(3) . . . . ?
C65 C66 C83 C75 -2.8(5) . . . . ?
C65 C66 C83 C84 178.6(3) . . . . ?
C66 C65 C82 C76 -6.0(5) . . . . ?
C66 C65 C82 C81 174.2(3) . . . . ?
C66 C67 C68 C69 2.4(6) . . . . ?
C66 C83 C84 C69 2.4(5) . . . . ?
C66 C83 C84 C72 -177.1(3) . . . . ?
C67 C66 C83 C75 177.1(3) . . . . ?
C67 C66 C83 C84 -1.5(5) . . . . ?
C67 C68 C69 C70 -178.4(3) . . . . ?
C67 C68 C69 C84 -1.5(6) . . . . ?
C68 C69 C70 O3 1.5(6) . . . . ?
C68 C69 C70 N6 -178.0(3) . . . . ?
C68 C69 C84 C72 178.6(3) . . . . ?
C68 C69 C84 C83 -0.9(5) . . . . ?
C70 N6 C71 O4 175.7(4) . . . . ?
C70 N6 C71 C72 -4.2(6) . . . . ?
C70 N6 C92 C93 104.9(5) . . . . ?
C70 N6 C92 C96 -134.4(7) . . . . ?
C70 N6 C92 C96A -109.3(8) . . . . ?
C70 C69 C84 C72 -4.5(5) . . . . ?
C70 C69 C84 C83 176.1(3) . . . . ?
C71 N6 C70 O3 179.8(4) . . . . ?
C71 N6 C70 C69 -0.7(6) . . . . ?
C71 N6 C92 C93 -70.7(6) . . . . ?
C71 N6 C92 C96 50.1(9) . . . . ?
C71 N6 C92 C96A 75.1(9) . . . . ?
C71 C72 C73 C74 178.2(4) . . . . ?
C71 C72 C84 C69 -0.5(6) . . . . ?
C71 C72 C84 C83 179.0(4) . . . . ?
C72 C73 C74 C75 1.3(6) . . . . ?
C73 C72 C84 C69 179.4(4) . . . . ?
C73 C72 C84 C83 -1.1(6) . . . . ?
C73 C74 C75 C76 -176.9(4) . . . . ?
C73 C74 C75 C83 1.9(6) . . . . ?
C74 C75 C76 C77 5.5(6) . . . . ?
C74 C75 C76 C82 -174.8(3) . . . . ?
C74 C75 C83 C66 176.8(3) . . . . ?
C74 C75 C83 C84 -4.6(5) . . . . ?
C75 C76 C77 C78 178.1(4) . . . . ?
C75 C76 C82 C65 -1.2(5) . . . . ?
C75 C76 C82 C81 178.6(3) . . . . ?
C75 C83 C84 C69 -176.3(3) . . . . ?
C75 C83 C84 C72 4.3(5) . . . . ?
C76 C75 C83 C66 -4.4(5) . . . . ?
C76 C75 C83 C84 174.2(3) . . . . ?
C76 C77 C78 C79 2.9(7) . . . . ?
C77 C76 C82 C65 178.5(3) . . . . ?
C77 C76 C82 C81 -1.7(5) . . . . ?
C77 C78 C79 C80 -178.0(4) . . . . ?
C77 C78 C79 C81 -0.9(6) . . . . ?
C78 C79 C80 O2 3.7(7) . . . . ?
C78 C79 C80 N5 -175.9(4) . . . . ?
C78 C79 C81 C62 177.2(4) . . . . ?
C78 C79 C81 C82 -2.3(6) . . . . ?
C79 C81 C82 C65 -176.6(3) . . . . ?
C79 C81 C82 C76 3.6(5) . . . . ?
C80 N5 C61 O1 178.2(4) . . . . ?
C80 N5 C61 C62 -2.1(6) . . . . ?
C80 N5 C85 C86 -53.7(7) . . . . ?
C80 N5 C85 C89 78.3(8) . . . . ?
C80 N5 C85 C89A 64.7(8) . . . . ?
C80 N5 C85 C137 -73.3(10) . . . . ?
C80 C79 C81 C62 -5.7(6) . . . . ?
C80 C79 C81 C82 174.8(3) . . . . ?
C81 C62 C63 C64 -2.4(6) . . . . ?
C81 C79 C80 O2 -173.3(4) . . . . ?
C81 C79 C80 N5 7.1(6) . . . . ?
C82 C65 C66 C67 -171.8(3) . . . . ?
C82 C65 C66 C83 8.1(5) . . . . ?
C82 C76 C77 C78 -1.6(6) . . . . ?
C83 C66 C67 C68 -0.9(5) . . . . ?
C83 C75 C76 C77 -173.2(4) . . . . ?
C83 C75 C76 C82 6.4(5) . . . . ?
C84 C69 C70 O3 -175.4(4) . . . . ?
C84 C69 C70 N6 5.1(5) . . . . ?
C84 C72 C73 C74 -1.7(6) . . . . ?
C85 N5 C61 O1 -2.1(6) . . . . ?
C85 N5 C61 C62 177.6(4) . . . . ?
C85 N5 C80 O2 -2.3(6) . . . . ?
C85 N5 C80 C79 177.3(4) . . . . ?
C85 C86 C87 C88 -174.9(11) . . . . ?
C85 C89 C90 C91 -159.4(12) . . . . ?
C85 C137 C138 C139 -161.3(16) . . . . ?
C86 C85 C89 C90 -174.8(10) . . . . ?
C89 C85 C86 C87 77.3(12) . . . . ?
C92 N6 C70 O3 4.5(6) . . . . ?
C92 N6 C70 C69 -176.0(4) . . . . ?
C92 N6 C71 O4 -9.0(7) . . . . ?
C92 N6 C71 C72 171.1(4) . . . . ?
C92 C93 C94 C95 69.7(9) . . . . ?
C92 C96 C97 C98 59.5(19) . . . . ?
C93 C92 C96 C97 169.1(10) . . . . ?
C93 C92 C96A C97A -157.0(14) . . . . ?
C96 C92 C93 C94 59.7(10) . . . . ?
O5 C99 C100 C101 -1.1(11) . . . . ?
O5 C99 C100 C119 178.7(7) . . . . ?
O7 C109 C110 C111 2.3(7) . . . . ?
O7 C109 C110 C122 -178.6(4) . . . . ?
N7 C99 C100 C101 175.4(6) . . . . ?
N7 C99 C100 C119 -4.7(10) . . . . ?
N7 C123 C124 C125 -20.4(13) . . . . ?
N7 C123 C127 C128 20.1(13) . . . . ?
N8 C109 C110 C111 -179.2(4) . . . . ?
N8 C109 C110 C122 -0.2(6) . . . . ?
N8 C130 C131 C132 -175.7(10) . . . . ?
N8 C130 C134 C135 -64.6(12) . . . . ?
N8 C130 C234 C235 40(2) . . . . ?
N8 C130 C231 C232 138.3(19) . . . . ?
C99 N7 C118 O6 177.7(6) . . . . ?
C99 N7 C118 C117 -0.3(9) . . . . ?
C99 N7 C123 C124 97.3(8) . . . . ?
C99 N7 C123 C127 -100.6(8) . . . . ?
C99 C100 C101 C102 180.0(6) . . . . ?
C99 C100 C119 C117 0.0(8) . . . . ?
C99 C100 C119 C120 -177.8(5) . . . . ?
C100 C101 C102 C103 -1.2(9) . . . . ?
C100 C119 C120 C103 -3.3(7) . . . . ?
C100 C119 C120 C114 175.5(4) . . . . ?
C101 C100 C119 C117 179.8(5) . . . . ?
C101 C100 C119 C120 2.1(8) . . . . ?
C101 C102 C103 C104 -178.9(5) . . . . ?
C101 C102 C103 C120 0.0(8) . . . . ?
C102 C103 C104 C105 -2.1(6) . . . . ?
C102 C103 C104 C121 175.4(4) . . . . ?
C102 C103 C120 C114 -176.6(4) . . . . ?
C102 C103 C120 C119 2.2(6) . . . . ?
C103 C104 C105 C106 176.6(3) . . . . ?
C103 C104 C121 C113 1.5(5) . . . . ?
C103 C104 C121 C122 -176.6(3) . . . . ?
C104 C103 C120 C114 2.4(6) . . . . ?
C104 C103 C120 C119 -178.8(4) . . . . ?
C104 C105 C106 C107 0.2(6) . . . . ?
C104 C121 C122 C107 -0.4(5) . . . . ?
C104 C121 C122 C110 179.1(3) . . . . ?
C105 C104 C121 C113 179.1(3) . . . . ?
C105 C104 C121 C122 1.0(5) . . . . ?
C105 C106 C107 C108 -178.9(3) . . . . ?
C105 C106 C107 C122 0.4(5) . . . . ?
C106 C107 C108 O8 2.5(5) . . . . ?
C106 C107 C108 N8 -178.1(3) . . . . ?
C106 C107 C122 C110 -179.8(3) . . . . ?
C106 C107 C122 C121 -0.3(5) . . . . ?
C108 N8 C109 O7 -179.1(4) . . . . ?
C108 N8 C109 C110 2.4(6) . . . . ?
C108 N8 C130 C131 85.4(8) . . . . ?
C108 N8 C130 C134 -71.5(7) . . . . ?
C108 N8 C130 C234 -105.7(9) . . . . ?
C108 N8 C130 C231 66.5(10) . . . . ?
C108 C107 C122 C110 -0.5(5) . . . . ?
C108 C107 C122 C121 179.0(3) . . . . ?
C109 N8 C108 O8 175.9(4) . . . . ?
C109 N8 C108 C107 -3.5(6) . . . . ?
C109 N8 C130 C131 -94.1(8) . . . . ?
C109 N8 C130 C134 109.0(7) . . . . ?
C109 N8 C130 C234 74.9(10) . . . . ?
C109 N8 C130 C231 -112.9(10) . . . . ?
C109 C110 C111 C112 178.9(4) . . . . ?
C109 C110 C122 C107 -0.7(5) . . . . ?
C109 C110 C122 C121 179.8(3) . . . . ?
C110 C111 C112 C113 1.5(6) . . . . ?
C111 C110 C122 C107 178.4(3) . . . . ?
C111 C110 C122 C121 -1.1(5) . . . . ?
C111 C112 C113 C114 179.1(3) . . . . ?
C111 C112 C113 C121 -1.6(5) . . . . ?
C112 C113 C114 C115 -3.4(6) . . . . ?
C112 C113 C114 C120 176.6(4) . . . . ?
C112 C113 C121 C104 -177.8(3) . . . . ?
C112 C113 C121 C122 0.4(5) . . . . ?
C113 C114 C115 C116 179.0(4) . . . . ?
C113 C114 C120 C103 0.8(6) . . . . ?
C113 C114 C120 C119 -178.0(4) . . . . ?
C113 C121 C122 C107 -178.5(3) . . . . ?
C113 C121 C122 C110 1.0(5) . . . . ?
C114 C113 C121 C104 1.6(5) . . . . ?
C114 C113 C121 C122 179.7(3) . . . . ?
C114 C115 C116 C117 0.0(7) . . . . ?
C115 C114 C120 C103 -179.3(4) . . . . ?
C115 C114 C120 C119 1.9(6) . . . . ?
C115 C116 C117 C118 178.7(4) . . . . ?
C115 C116 C117 C119 -0.1(7) . . . . ?
C116 C117 C118 O6 -1.5(8) . . . . ?
C116 C117 C118 N7 176.6(5) . . . . ?
C116 C117 C119 C100 -176.5(5) . . . . ?
C116 C117 C119 C120 1.2(7) . . . . ?
C117 C119 C120 C103 179.1(4) . . . . ?
C117 C119 C120 C114 -2.2(6) . . . . ?
C118 N7 C99 O5 -178.4(7) . . . . ?
C118 N7 C99 C100 4.9(10) . . . . ?
C118 N7 C123 C124 -84.8(7) . . . . ?
C118 N7 C123 C127 77.3(9) . . . . ?
C118 C117 C119 C100 4.7(7) . . . . ?
C118 C117 C119 C120 -177.6(4) . . . . ?
C119 C100 C101 C102 0.1(9) . . . . ?
C119 C117 C118 O6 177.3(5) . . . . ?
C119 C117 C118 N7 -4.6(8) . . . . ?
C120 C103 C104 C105 179.0(4) . . . . ?
C120 C103 C104 C121 -3.5(5) . . . . ?
C120 C114 C115 C116 -0.9(6) . . . . ?
C121 C104 C105 C106 -0.9(5) . . . . ?
C121 C113 C114 C115 177.3(4) . . . . ?
C121 C113 C114 C120 -2.8(5) . . . . ?
C122 C107 C108 O8 -176.8(3) . . . . ?
C122 C107 C108 N8 2.6(5) . . . . ?
C122 C110 C111 C112 -0.2(6) . . . . ?
C123 N7 C99 O5 -0.6(11) . . . . ?
C123 N7 C99 C100 -177.3(6) . . . . ?
C123 N7 C118 O6 -0.1(9) . . . . ?
C123 N7 C118 C117 -178.2(5) . . . . ?
C123 C124 C125 C126 -179.3(9) . . . . ?
C123 C127 C128 C129 175.6(8) . . . . ?
C124 C123 C127 C128 178.6(8) . . . . ?
C127 C123 C124 C125 179.9(9) . . . . ?
C130 N8 C108 O8 -3.5(6) . . . . ?
C130 N8 C108 C107 177.1(4) . . . . ?
C130 N8 C109 O7 0.3(6) . . . . ?
C130 N8 C109 C110 -178.2(4) . . . . ?
C130 C131 C132 C133 171.4(11) . . . . ?
C130 C134 C135 C136 168.6(12) . . . . ?
C130 C231 C232 C233 -164.0(16) . . . . ?
C131 C130 C134 C135 146.5(12) . . . . ?
C134 C130 C131 C132 -26.5(17) . . . . ?
C98A C97A C96A C92 81(2) . . . . ?
C96A C92 C93 C94 45.2(14) . . . . ?
C234 C130 C231 C232 -50(3) . . . . ?
C231 C130 C234 C235 -131.2(19) . . . . ?
C236 C235 C234 C130 169.7(14) . . . . ?
C91A C90A C89A C85 79(3) . . . . ?
C89A C85 C137 C138 39(2) . . . . ?
C137 C85 C89A C90A -177.1(14) . . . . ?

loop_
_smtbx_masks_void_nr
_smtbx_masks_void_average_x
_smtbx_masks_void_average_y
_smtbx_masks_void_average_z
_smtbx_masks_void_volume
_smtbx_masks_void_count_electrons
_smtbx_masks_void_content
1 0.000 -0.500 0.500 2028.7 400.1 ?
